data_4312612
loop_
_publ_author_name
'Cristina Ca\~nada-Vilalta'
'Ted A. O'Brien'
'Maren Pink'
'Ernest R. Davidson'
'George Christou'

_publ_section_title
;
 Methanolysis and Phenolysis Routes to Fe6, Fe8, and Fe10 Complexes and
 Their Magnetic Properties: A New Type of Fe8 Ferric Wheel
;
_journal_name_full 'Inorganic Chemistry'
_journal_page_first 7819
_journal_page_last 7829
_journal_paper_doi 10.1021/ic034706g
_journal_volume 42
_journal_year 2003
_chemical_formula_moiety 'C108 H148 Fe8 O36, C H2 Cl2, H2 O'
_chemical_formula_sum 'C109 H156 Cl2 Fe8 O37'
_chemical_formula_weight 2576.04
_chemical_name_systematic
;
  ?
;
_space_group_IT_number 14
_symmetry_cell_setting monoclinic
_symmetry_space_group_name_Hall '-P 2yn'
_symmetry_space_group_name_H-M 'P 1 21/n 1'
_atom_sites_solution_hydrogens mixed
_atom_sites_solution_primary direct
_atom_sites_solution_secondary difmap
_audit_creation_method SHELXL-97
_cell_angle_alpha 90.00
_cell_angle_beta 103.5230(10)
_cell_angle_gamma 90.00
_cell_formula_units_Z 2
_cell_length_a 16.2537(7)
_cell_length_b 19.1441(8)
_cell_length_c 21.4339(9)
_cell_measurement_reflns_used 8858
_cell_measurement_temperature 120(2)
_cell_measurement_theta_max 51.4
_cell_measurement_theta_min 2.2
_cell_volume 6484.5(5)
_computing_cell_refinement 'SAINT (Bruker, current version)'
_computing_data_collection 'SMART (Bruker, current version)'
_computing_data_reduction 'SAINT (Bruker, current version)'
_computing_molecular_graphics 'SHELXTL (Bruker), XTEL (Local Library)'
_computing_publication_material 'SHELXTL (Bruker)'
_computing_structure_refinement 'SHELXL-97 (Sheldrick, 1997)'
_computing_structure_solution 'SIR-92 (Altomare et al., 1993)'
_diffrn_ambient_temperature 120(2)
_diffrn_detector 'CCD area detector'
_diffrn_detector_area_resol_mean 44.52
_diffrn_detector_type 'Bruker SMART 6000'
_diffrn_measured_fraction_theta_full 0.993
_diffrn_measured_fraction_theta_max 0.993
_diffrn_measurement_details '0.30 degree frames measured for 60 seconds each'
_diffrn_measurement_device 'three-circle goniometer with fixed chi'
_diffrn_measurement_device_type 'Bruker Platform goniometer'
_diffrn_measurement_method \w-scans
_diffrn_radiation_monochromator graphite
_diffrn_radiation_source 'fine-focus sealed tube'
_diffrn_radiation_type MoK\a
_diffrn_radiation_wavelength 0.71073
_diffrn_reflns_av_R_equivalents 0.0314
_diffrn_reflns_av_sigmaI/netI 0.0243
_diffrn_reflns_limit_h_max 20
_diffrn_reflns_limit_h_min -20
_diffrn_reflns_limit_k_max 23
_diffrn_reflns_limit_k_min -23
_diffrn_reflns_limit_l_max 26
_diffrn_reflns_limit_l_min -26
_diffrn_reflns_number 63507
_diffrn_reflns_theta_full 26.43
_diffrn_reflns_theta_max 26.43
_diffrn_reflns_theta_min 2.08
_diffrn_standards_decay_% 0.0
_diffrn_standards_interval_time 2424
_diffrn_standards_number 885
_exptl_absorpt_coefficient_mu 0.982
_exptl_absorpt_correction_T_max 0.9082
_exptl_absorpt_correction_T_min 0.7844
_exptl_absorpt_correction_type multi-scan
_exptl_absorpt_process_details 'SADABS, R. Blessing (1995)'
_exptl_crystal_colour red
_exptl_crystal_density_diffrn 1.319
_exptl_crystal_density_method 'not measured'
_exptl_crystal_description block
_exptl_crystal_F_000 2696
_exptl_crystal_size_max 0.26
_exptl_crystal_size_mid 0.18
_exptl_crystal_size_min 0.10
_refine_diff_density_max 1.320
_refine_diff_density_min -0.822
_refine_diff_density_rms 0.084
_refine_ls_extinction_method none
_refine_ls_goodness_of_fit_ref 1.049
_refine_ls_hydrogen_treatment riding
_refine_ls_matrix_type full
_refine_ls_number_parameters 935
_refine_ls_number_reflns 13247
_refine_ls_number_restraints 237
_refine_ls_restrained_S_all 1.069
_refine_ls_R_factor_all 0.0644
_refine_ls_R_factor_gt 0.0523
_refine_ls_shift/su_max 0.001
_refine_ls_shift/su_mean 0.000
_refine_ls_structure_factor_coef Fsqd
_refine_ls_weighting_details 'calc w=1/[\s^2^(Fo^2^)+(0.0746P)^2^+11.7696P] where P=(Fo^2^+2Fc^2^)/3'
_refine_ls_weighting_scheme calc
_refine_ls_wR_factor_gt 0.1380
_refine_ls_wR_factor_ref 0.1482
_reflns_number_gt 10944
_reflns_number_total 13247
_reflns_threshold_expression >2sigma(I)
_cod_data_source_file ic034706gsi20030918_111705_2.cif
_cod_data_source_block 02046
_cod_depositor_comments
;
The following automatic conversions were performed:

'_exptl_absorpt_correction_type' tag value 'multi-scans' was replaced
with 'multi-scan' value.

Automatic conversion script
Id: cif_fix_values 1646 2011-03-28 12:23:43Z adriana 
;
_cod_database_code 4312612

loop_
_symmetry_equiv_pos_as_xyz
'x, y, z'
'-x+1/2, y+1/2, -z+1/2'
'-x, -y, -z'
'x-1/2, -y-1/2, z-1/2'

loop_
_atom_site_label
_atom_site_type_symbol
_atom_site_fract_x
_atom_site_fract_y
_atom_site_fract_z
_atom_site_U_iso_or_equiv
_atom_site_adp_type
_atom_site_occupancy
_atom_site_symmetry_multiplicity
_atom_site_calc_flag
_atom_site_refinement_flags
_atom_site_disorder_assembly
_atom_site_disorder_group
Fe1 Fe 0.38536(3) 0.20297(2) 0.48068(2) 0.02405(11) Uani 1 1 d . . .
Fe2 Fe 0.31686(3) 0.09316(2) 0.58610(2) 0.02473(11) Uani 1 1 d . . .
Fe3 Fe 0.35482(3) -0.05881(2) 0.63389(2) 0.02908(12) Uani 1 1 d . . .
Fe4 Fe 0.48843(3) -0.18648(2) 0.60633(3) 0.03937(15) Uani 1 1 d . . .
O1 O 0.38567(13) 0.11070(11) 0.52266(10) 0.0274(4) Uani 1 1 d . . .
H1O H 0.4195 0.0741 0.5121 0.033 Uiso 1 1 calc R . .
O2 O 0.44090(14) -0.09210(11) 0.59033(10) 0.0279(5) Uani 1 1 d . A .
H2O H 0.4598 -0.0622 0.5612 0.033 Uiso 1 1 calc R . .
O3 O 0.25954(14) 0.20771(13) 0.46128(11) 0.0336(5) Uani 1 1 d . . .
O4 O 0.21595(15) 0.13296(13) 0.52619(13) 0.0386(6) Uani 1 1 d . . .
O5 O 0.39868(17) 0.25321(12) 0.56337(11) 0.0361(5) Uani 1 1 d . . .
O6 O 0.35240(18) 0.18306(13) 0.63010(13) 0.0439(7) Uani 1 1 d . . .
O7 O 0.23930(14) 0.08115(11) 0.64676(11) 0.0282(5) Uani 1 1 d . A .
O8 O 0.26616(17) -0.02881(13) 0.68024(12) 0.0431(6) Uani 1 1 d . A .
O11 O 0.4189(2) -0.09669(17) 0.71780(12) 0.0593(9) Uani 1 1 d . A .
O12 O 0.5077(2) -0.17407(18) 0.70032(15) 0.0696(11) Uani 1 1 d . A .
O13 O 0.5308(2) -0.28497(14) 0.62533(18) 0.0629(10) Uani 1 1 d . A .
O14 O 0.62129(15) -0.29781(11) 0.56235(12) 0.0341(5) Uani 1 1 d . . .
O15 O 0.40668(14) 0.03757(13) 0.64585(11) 0.0329(5) Uani 1 1 d . A .
O16 O 0.29209(13) -0.00598(10) 0.55599(10) 0.0248(4) Uani 1 1 d . A .
O17 O 0.60567(14) -0.15690(11) 0.60212(10) 0.0271(4) Uani 1 1 d . . .
O18 O 0.48962(14) -0.20049(12) 0.51352(12) 0.0343(5) Uani 1 1 d . . .
C1 C 0.2031(2) 0.17811(16) 0.48263(15) 0.0269(6) Uani 1 1 d . . .
C2 C 0.1113(2) 0.1995(2) 0.45589(17) 0.0368(8) Uani 1 1 d . . .
C3 C 0.1045(3) 0.2566(3) 0.4059(3) 0.0706(15) Uani 1 1 d . . .
H3A H 0.1292 0.2402 0.3710 0.106 Uiso 1 1 calc R . .
H3B H 0.1350 0.2981 0.4257 0.106 Uiso 1 1 calc R . .
H3C H 0.0448 0.2683 0.3887 0.106 Uiso 1 1 calc R . .
C4 C 0.0784(3) 0.2248(4) 0.5131(3) 0.092(2) Uani 1 1 d . . .
H4A H 0.0178 0.2349 0.4992 0.138 Uiso 1 1 calc R . .
H4B H 0.1087 0.2673 0.5307 0.138 Uiso 1 1 calc R . .
H4C H 0.0876 0.1885 0.5462 0.138 Uiso 1 1 calc R . .
C5 C 0.0618(4) 0.1368(3) 0.4264(3) 0.0878(19) Uani 1 1 d . . .
H5A H 0.0623 0.1015 0.4596 0.132 Uiso 1 1 calc R . .
H5B H 0.0875 0.1174 0.3931 0.132 Uiso 1 1 calc R . .
H5C H 0.0033 0.1506 0.4071 0.132 Uiso 1 1 calc R . .
C6 C 0.3812(2) 0.23978(17) 0.61597(16) 0.0314(7) Uani 1 1 d . . .
C7 C 0.3919(3) 0.29809(19) 0.66575(19) 0.0441(9) Uani 1 1 d . . .
C8 C 0.4331(4) 0.3620(2) 0.6448(3) 0.0783(18) Uani 1 1 d . . .
H8A H 0.4882 0.3492 0.6371 0.117 Uiso 1 1 calc R . .
H8B H 0.4408 0.3977 0.6785 0.117 Uiso 1 1 calc R . .
H8C H 0.3968 0.3806 0.6052 0.117 Uiso 1 1 calc R . .
C9 C 0.3028(3) 0.3142(3) 0.6753(3) 0.0660(13) Uani 1 1 d . . .
H9A H 0.2675 0.3329 0.6354 0.099 Uiso 1 1 calc R . .
H9B H 0.3069 0.3487 0.7097 0.099 Uiso 1 1 calc R . .
H9C H 0.2773 0.2712 0.6869 0.099 Uiso 1 1 calc R . .
C10 C 0.4456(4) 0.2708(3) 0.7289(2) 0.0706(14) Uani 1 1 d . . .
H10A H 0.4175 0.2306 0.7431 0.106 Uiso 1 1 calc R . .
H10B H 0.4528 0.3078 0.7614 0.106 Uiso 1 1 calc R . .
H10C H 0.5012 0.2566 0.7229 0.106 Uiso 1 1 calc R . .
C11 C 0.2274(2) 0.02827(17) 0.67823(15) 0.0285(6) Uani 1 1 d . . .
C12 C 0.1601(2) 0.03276(17) 0.71782(16) 0.0333(7) Uani 1 1 d . A .
C13 C 0.1186(3) 0.1047(2) 0.7109(2) 0.0464(10) Uani 1 1 d . . .
H13A H 0.0924 0.1137 0.6656 0.070 Uiso 1 1 calc R A .
H13B H 0.1616 0.1404 0.7269 0.070 Uiso 1 1 calc R . .
H13C H 0.0752 0.1063 0.7359 0.070 Uiso 1 1 calc R . .
C14 C 0.0939(2) -0.0236(2) 0.6934(2) 0.0442(9) Uani 1 1 d . . .
H14A H 0.0681 -0.0156 0.6478 0.066 Uiso 1 1 calc R A .
H14B H 0.0501 -0.0218 0.7179 0.066 Uiso 1 1 calc R . .
H14C H 0.1211 -0.0697 0.6987 0.066 Uiso 1 1 calc R . .
C15 C 0.2048(3) 0.0184(2) 0.78809(16) 0.0405(8) Uani 1 1 d . . .
H15A H 0.1634 0.0203 0.8148 0.061 Uiso 1 1 calc R A .
H15B H 0.2486 0.0538 0.8028 0.061 Uiso 1 1 calc R . .
H15C H 0.2309 -0.0280 0.7915 0.061 Uiso 1 1 calc R . .
O9 O 0.2953(13) -0.1408(9) 0.6255(8) 0.0329(14) Uani 0.324(5) 1 d PD A 1
O10 O 0.3597(8) -0.2214(6) 0.5765(6) 0.0452(14) Uani 0.324(5) 1 d PD A 1
C16 C 0.2997(9) -0.1998(8) 0.5995(5) 0.034(5) Uani 0.324(5) 1 d PDU A 1
C17 C 0.2230(10) -0.2489(9) 0.5964(8) 0.0444(17) Uani 0.324(5) 1 d PDU A 1
C18 C 0.2494(12) -0.2979(9) 0.6543(8) 0.083(2) Uani 0.324(5) 1 d PDU A 1
H18A H 0.1998 -0.3236 0.6605 0.124 Uiso 0.324(5) 1 calc PR A 1
H18B H 0.2735 -0.2705 0.6928 0.124 Uiso 0.324(5) 1 calc PR A 1
H18C H 0.2918 -0.3311 0.6465 0.124 Uiso 0.324(5) 1 calc PR A 1
C19 C 0.1994(9) -0.2827(8) 0.5326(8) 0.0649(17) Uani 0.324(5) 1 d PDU A 1
H19A H 0.2469 -0.3108 0.5258 0.097 Uiso 0.324(5) 1 calc PR A 1
H19B H 0.1854 -0.2467 0.4992 0.097 Uiso 0.324(5) 1 calc PR A 1
H19C H 0.1501 -0.3129 0.5305 0.097 Uiso 0.324(5) 1 calc PR A 1
C20 C 0.1482(8) -0.2086(6) 0.6115(7) 0.0549(14) Uani 0.324(5) 1 d PDU A 1
H20A H 0.1246 -0.1768 0.5760 0.082 Uiso 0.324(5) 1 calc PR A 1
H20B H 0.1677 -0.1817 0.6510 0.082 Uiso 0.324(5) 1 calc PR A 1
H20C H 0.1045 -0.2418 0.6170 0.082 Uiso 0.324(5) 1 calc PR A 1
O9D O 0.2841(5) -0.1479(4) 0.6059(3) 0.0329(14) Uani 0.676(5) 1 d PD A 2
O10D O 0.3808(3) -0.2294(3) 0.6079(3) 0.0452(14) Uani 0.676(5) 1 d PD A 2
C16D C 0.3058(5) -0.2098(5) 0.60275(17) 0.0298(18) Uani 0.676(5) 1 d PDU A 2
C17D C 0.2365(5) -0.2661(4) 0.5919(4) 0.0444(17) Uani 0.676(5) 1 d PDU A 2
C18D C 0.2039(6) -0.2657(5) 0.6547(4) 0.083(2) Uani 0.676(5) 1 d PDU A 2
H18D H 0.1677 -0.2248 0.6548 0.124 Uiso 0.676(5) 1 calc PR A 2
H18E H 0.2522 -0.2637 0.6919 0.124 Uiso 0.676(5) 1 calc PR A 2
H18F H 0.1713 -0.3083 0.6568 0.124 Uiso 0.676(5) 1 calc PR A 2
C19D C 0.1692(4) -0.2500(4) 0.5336(4) 0.0649(17) Uani 0.676(5) 1 d PDU A 2
H19D H 0.1462 -0.2034 0.5377 0.097 Uiso 0.676(5) 1 calc PR A 2
H19E H 0.1238 -0.2847 0.5289 0.097 Uiso 0.676(5) 1 calc PR A 2
H19F H 0.1932 -0.2513 0.4957 0.097 Uiso 0.676(5) 1 calc PR A 2
C20D C 0.2745(4) -0.3377(3) 0.5859(4) 0.0549(14) Uani 0.676(5) 1 d PDU A 2
H20D H 0.2318 -0.3738 0.5860 0.082 Uiso 0.676(5) 1 calc PR A 2
H20E H 0.3230 -0.3452 0.6221 0.082 Uiso 0.676(5) 1 calc PR A 2
H20F H 0.2931 -0.3401 0.5456 0.082 Uiso 0.676(5) 1 calc PR A 2
C21 C 0.4736(2) -0.14092(16) 0.73629(15) 0.0284(6) Uani 1 1 d . . .
C22 C 0.4990(2) -0.1582(2) 0.80796(17) 0.0418(8) Uani 1 1 d D A .
C23 C 0.4213(7) -0.1780(10) 0.8264(6) 0.106(7) Uani 0.545(12) 1 d PDU A 1
H23A H 0.4355 -0.2020 0.8679 0.159 Uiso 0.545(12) 1 calc PR A 1
H23B H 0.3882 -0.2094 0.7939 0.159 Uiso 0.545(12) 1 calc PR A 1
H23C H 0.3881 -0.1361 0.8298 0.159 Uiso 0.545(12) 1 calc PR A 1
C24 C 0.5485(11) -0.2301(6) 0.8137(5) 0.109(7) Uani 0.545(12) 1 d PD A 1
H24A H 0.5597 -0.2467 0.8581 0.163 Uiso 0.545(12) 1 calc PR A 1
H24B H 0.6022 -0.2235 0.8011 0.163 Uiso 0.545(12) 1 calc PR A 1
H24C H 0.5141 -0.2647 0.7854 0.163 Uiso 0.545(12) 1 calc PR A 1
C25 C 0.5582(11) -0.1034(6) 0.8393(4) 0.097(6) Uani 0.545(12) 1 d PD A 1
H25A H 0.5283 -0.0586 0.8364 0.146 Uiso 0.545(12) 1 calc PR A 1
H25B H 0.6050 -0.0997 0.8179 0.146 Uiso 0.545(12) 1 calc PR A 1
H25C H 0.5804 -0.1155 0.8846 0.146 Uiso 0.545(12) 1 calc PR A 1
C23D C 0.4619(11) -0.2288(5) 0.8172(5) 0.073(5) Uani 0.455(12) 1 d PDU A 2
H23D H 0.4720 -0.2391 0.8631 0.110 Uiso 0.455(12) 1 calc PR A 2
H23E H 0.4887 -0.2647 0.7961 0.110 Uiso 0.455(12) 1 calc PR A 2
H23F H 0.4009 -0.2282 0.7983 0.110 Uiso 0.455(12) 1 calc PR A 2
C24D C 0.5891(6) -0.1482(11) 0.8379(5) 0.076(5) Uani 0.455(12) 1 d PD A 2
H24D H 0.6000 -0.1608 0.8834 0.114 Uiso 0.455(12) 1 calc PR A 2
H24E H 0.6043 -0.0991 0.8340 0.114 Uiso 0.455(12) 1 calc PR A 2
H24F H 0.6231 -0.1779 0.8164 0.114 Uiso 0.455(12) 1 calc PR A 2
C25D C 0.4462(6) -0.1084(6) 0.8461(4) 0.048(3) Uani 0.455(12) 1 d PD A 2
H25D H 0.3857 -0.1112 0.8255 0.072 Uiso 0.455(12) 1 calc PR A 2
H25E H 0.4654 -0.0600 0.8450 0.072 Uiso 0.455(12) 1 calc PR A 2
H25F H 0.4555 -0.1240 0.8908 0.072 Uiso 0.455(12) 1 calc PR A 2
C26 C 0.5826(3) -0.31984(18) 0.6029(2) 0.0464(10) Uani 1 1 d D . .
C27 C 0.6030(5) -0.3940(3) 0.6311(4) 0.0618(19) Uani 0.792(6) 1 d PD A 1
C28 C 0.6414(7) -0.3887(4) 0.7034(4) 0.101(3) Uani 0.792(6) 1 d PD A 1
H28A H 0.6032 -0.3622 0.7237 0.152 Uiso 0.792(6) 1 calc PR A 1
H28B H 0.6962 -0.3648 0.7107 0.152 Uiso 0.792(6) 1 calc PR A 1
H28C H 0.6495 -0.4357 0.7219 0.152 Uiso 0.792(6) 1 calc PR A 1
C29 C 0.6654(4) -0.4317(3) 0.6004(3) 0.0610(16) Uani 0.792(6) 1 d PD A 1
H29A H 0.6826 -0.4756 0.6233 0.091 Uiso 0.792(6) 1 calc PR A 1
H29B H 0.7153 -0.4021 0.6028 0.091 Uiso 0.792(6) 1 calc PR A 1
H29C H 0.6387 -0.4417 0.5554 0.091 Uiso 0.792(6) 1 calc PR A 1
C30 C 0.5191(5) -0.4321(3) 0.6211(5) 0.086(2) Uani 0.792(6) 1 d PD A 1
H30A H 0.4950 -0.4382 0.5751 0.129 Uiso 0.792(6) 1 calc PR A 1
H30B H 0.4800 -0.4048 0.6400 0.129 Uiso 0.792(6) 1 calc PR A 1
H30C H 0.5281 -0.4780 0.6419 0.129 Uiso 0.792(6) 1 calc PR A 1
C27D C 0.5851(15) -0.3989(9) 0.6148(13) 0.0618(19) Uani 0.208(6) 1 d PDU A 2
C28D C 0.538(2) -0.4169(15) 0.6659(15) 0.101(3) Uani 0.208(6) 1 d PDU A 2
H28D H 0.5168 -0.4648 0.6581 0.152 Uiso 0.208(6) 1 d PR A 2
H28E H 0.4899 -0.3848 0.6615 0.152 Uiso 0.208(6) 1 d PR A 2
H28F H 0.5738 -0.4134 0.7093 0.152 Uiso 0.208(6) 1 d PR A 2
C29D C 0.6784(13) -0.4118(10) 0.6405(12) 0.0610(16) Uani 0.208(6) 1 d PDU A 2
H29D H 0.6881 -0.4618 0.6492 0.091 Uiso 0.208(6) 1 calc PR A 2
H29E H 0.6984 -0.3854 0.6803 0.091 Uiso 0.208(6) 1 calc PR A 2
H29F H 0.7093 -0.3967 0.6087 0.091 Uiso 0.208(6) 1 calc PR A 2
C30D C 0.5521(16) -0.4405(10) 0.5535(12) 0.086(2) Uani 0.208(6) 1 d PDU A 2
H30D H 0.5950 -0.4411 0.5280 0.129 Uiso 0.208(6) 1 calc PR A 2
H30E H 0.5002 -0.4188 0.5285 0.129 Uiso 0.208(6) 1 calc PR A 2
H30F H 0.5399 -0.4885 0.5644 0.129 Uiso 0.208(6) 1 calc PR A 2
C31 C 0.4741(2) 0.0740(2) 0.68509(19) 0.0272(13) Uani 0.532(3) 1 d PGU A 1
C32 C 0.5347(3) 0.1113(3) 0.66262(16) 0.0365(14) Uani 0.532(3) 1 d PGU A 1
H32 H 0.5299 0.1159 0.6178 0.044 Uiso 0.532(3) 1 calc PR A 1
C33 C 0.6024(3) 0.1419(3) 0.7058(2) 0.0485(18) Uani 0.532(3) 1 d PGU A 1
H33 H 0.6438 0.1674 0.6904 0.058 Uiso 0.532(3) 1 calc PR A 1
C34 C 0.6095(3) 0.1352(3) 0.7714(2) 0.056(2) Uani 0.532(3) 1 d PGU A 1
H34 H 0.6557 0.1562 0.8009 0.067 Uiso 0.532(3) 1 calc PR A 1
C35 C 0.5489(4) 0.0980(3) 0.79386(15) 0.053(2) Uani 0.532(3) 1 d PGU A 1
H35 H 0.5537 0.0934 0.8387 0.064 Uiso 0.532(3) 1 calc PR A 1
C36 C 0.4812(3) 0.0674(3) 0.7507(2) 0.0408(17) Uani 0.532(3) 1 d PGU A 1
H36 H 0.4398 0.0419 0.7661 0.049 Uiso 0.532(3) 1 calc PR A 1
C31D C 0.4634(3) 0.0451(3) 0.7054(2) 0.0302(15) Uani 0.468(3) 1 d PGU A 2
C32D C 0.5466(3) 0.0232(3) 0.7122(3) 0.050(2) Uani 0.468(3) 1 d PGU A 2
H32D H 0.5626 -0.0008 0.6781 0.060 Uiso 0.468(3) 1 calc PR A 2
C33D C 0.6063(3) 0.0365(4) 0.7689(3) 0.072(3) Uani 0.468(3) 1 d PGU A 2
H33D H 0.6631 0.0215 0.7735 0.087 Uiso 0.468(3) 1 calc PR A 2
C34D C 0.5828(4) 0.0716(4) 0.8188(3) 0.071(3) Uani 0.468(3) 1 d PGU A 2
H34D H 0.6237 0.0806 0.8576 0.085 Uiso 0.468(3) 1 calc PR A 2
C35D C 0.4997(4) 0.0935(3) 0.8120(2) 0.057(2) Uani 0.468(3) 1 d PGU A 2
H35D H 0.4836 0.1175 0.8461 0.068 Uiso 0.468(3) 1 calc PR A 2
C36D C 0.4399(3) 0.0802(3) 0.7553(3) 0.0388(19) Uani 0.468(3) 1 d PGU A 2
H36D H 0.3831 0.0952 0.7507 0.047 Uiso 0.468(3) 1 calc PR A 2
C37 C 0.2319(3) -0.0239(3) 0.50117(17) 0.0262(18) Uani 0.532(3) 1 d PGU A 1
C38 C 0.1578(4) -0.0574(3) 0.50584(19) 0.0349(16) Uani 0.532(3) 1 d PGU A 1
H38 H 0.1471 -0.0666 0.5468 0.042 Uiso 0.532(3) 1 calc PR A 1
C39 C 0.0991(3) -0.0775(3) 0.4506(3) 0.042(2) Uani 0.532(3) 1 d PGU A 1
H39 H 0.0484 -0.1004 0.4538 0.051 Uiso 0.532(3) 1 calc PR A 1
C40 C 0.1146(3) -0.0641(3) 0.3906(2) 0.052(2) Uani 0.532(3) 1 d PGU A 1
H40 H 0.0745 -0.0779 0.3529 0.063 Uiso 0.532(3) 1 calc PR A 1
C41 C 0.1888(3) -0.0306(3) 0.38595(17) 0.059(2) Uani 0.532(3) 1 d PGU A 1
H41 H 0.1994 -0.0215 0.3450 0.071 Uiso 0.532(3) 1 calc PR A 1
C42 C 0.2475(3) -0.0105(3) 0.4412(2) 0.0440(17) Uani 0.532(3) 1 d PGU A 1
H42 H 0.2982 0.0124 0.4380 0.053 Uiso 0.532(3) 1 calc PR A 1
C37D C 0.2300(4) -0.0371(4) 0.5113(3) 0.036(2) Uani 0.468(3) 1 d PGU A 2
C38D C 0.1451(4) -0.0237(4) 0.5083(4) 0.049(2) Uani 0.468(3) 1 d PGU A 2
H38D H 0.1297 0.0069 0.5385 0.059 Uiso 0.468(3) 1 calc PR A 2
C39D C 0.0829(3) -0.0551(4) 0.4610(5) 0.083(5) Uani 0.468(3) 1 d PGU A 2
H39D H 0.0248 -0.0460 0.4589 0.099 Uiso 0.468(3) 1 calc PR A 2
C40D C 0.1055(5) -0.0998(4) 0.4168(5) 0.122(7) Uani 0.468(3) 1 d PGU A 2
H40D H 0.0630 -0.1213 0.3844 0.146 Uiso 0.468(3) 1 calc PR A 2
C41D C 0.1904(5) -0.1132(4) 0.4198(4) 0.115(6) Uani 0.468(3) 1 d PGU A 2
H41D H 0.2059 -0.1438 0.3895 0.137 Uiso 0.468(3) 1 calc PR A 2
C42D C 0.2527(4) -0.0818(4) 0.4671(4) 0.066(3) Uani 0.468(3) 1 d PGU A 2
H42D H 0.3107 -0.0910 0.4691 0.080 Uiso 0.468(3) 1 calc PR A 2
C43 C 0.6600(4) -0.1331(3) 0.6513(2) 0.0321(16) Uani 0.532(3) 1 d PGU A 1
C44 C 0.7332(5) -0.1710(3) 0.6765(3) 0.046(2) Uani 0.532(3) 1 d PGU A 1
H44 H 0.7432 -0.2139 0.6572 0.055 Uiso 0.532(3) 1 calc PR A 1
C45 C 0.7917(4) -0.1461(3) 0.7298(3) 0.084(5) Uani 0.532(3) 1 d PGU A 1
H45 H 0.8418 -0.1720 0.7471 0.100 Uiso 0.532(3) 1 calc PR A 1
C46 C 0.7771(3) -0.0833(3) 0.7580(2) 0.0539(18) Uani 0.532(3) 1 d PGU A 1
H46 H 0.8172 -0.0663 0.7944 0.065 Uiso 0.532(3) 1 calc PR A 1
C47 C 0.7040(3) -0.0454(2) 0.7328(2) 0.0477(16) Uani 0.532(3) 1 d PGU A 1
H47 H 0.6940 -0.0025 0.7520 0.057 Uiso 0.532(3) 1 calc PR A 1
C48 C 0.6454(3) -0.0703(2) 0.6794(2) 0.0361(13) Uani 0.532(3) 1 d PGU A 1
H48 H 0.5954 -0.0444 0.6622 0.043 Uiso 0.532(3) 1 calc PR A 1
C43D C 0.6808(5) -0.1329(4) 0.6467(3) 0.045(3) Uani 0.468(3) 1 d PGU A 2
C44D C 0.7217(7) -0.1755(4) 0.6969(4) 0.068(4) Uani 0.468(3) 1 d PGU A 2
H44D H 0.6984 -0.2197 0.7034 0.081 Uiso 0.468(3) 1 calc PR A 2
C45D C 0.7968(6) -0.1535(6) 0.7377(4) 0.104(6) Uani 0.468(3) 1 d PGU A 2
H45D H 0.8248 -0.1826 0.7720 0.124 Uiso 0.468(3) 1 calc PR A 2
C46D C 0.8309(4) -0.0889(7) 0.7282(4) 0.120(5) Uani 0.468(3) 1 d PGU A 2
H46D H 0.8823 -0.0738 0.7561 0.143 Uiso 0.468(3) 1 calc PR A 2
C47D C 0.7900(5) -0.0463(5) 0.6780(4) 0.116(5) Uani 0.468(3) 1 d PGU A 2
H47D H 0.8133 -0.0021 0.6715 0.140 Uiso 0.468(3) 1 calc PR A 2
C48D C 0.7149(5) -0.0683(4) 0.6372(3) 0.077(3) Uani 0.468(3) 1 d PGU A 2
H48D H 0.6869 -0.0392 0.6029 0.093 Uiso 0.468(3) 1 calc PR A 2
C49 C 0.4245(3) -0.2336(3) 0.4788(2) 0.0362(15) Uani 0.532(3) 1 d PGU A 1
C50 C 0.4266(3) -0.3037(3) 0.4622(3) 0.057(2) Uani 0.532(3) 1 d PGU A 1
H50 H 0.4755 -0.3310 0.4793 0.068 Uiso 0.532(3) 1 calc PR A 1
C51 C 0.3571(4) -0.3339(3) 0.4207(4) 0.092(4) Uani 0.532(3) 1 d PGU A 1
H51 H 0.3586 -0.3818 0.4094 0.110 Uiso 0.532(3) 1 calc PR A 1
C52 C 0.2856(3) -0.2941(5) 0.3957(3) 0.111(5) Uani 0.532(3) 1 d PGU A 1
H52 H 0.2381 -0.3147 0.3673 0.134 Uiso 0.532(3) 1 calc PR A 1
C53 C 0.2834(3) -0.2240(4) 0.4122(3) 0.089(3) Uani 0.532(3) 1 d PGU A 1
H53 H 0.2345 -0.1968 0.3951 0.107 Uiso 0.532(3) 1 calc PR A 1
C54 C 0.3529(3) -0.1938(3) 0.4538(3) 0.054(2) Uani 0.532(3) 1 d PGU A 1
H54 H 0.3515 -0.1459 0.4651 0.065 Uiso 0.532(3) 1 calc PR A 1
C49D C 0.4287(3) -0.2124(3) 0.4505(2) 0.0347(17) Uani 0.468(3) 1 d PGU A 2
C50D C 0.3800(4) -0.2726(3) 0.4467(2) 0.045(2) Uani 0.468(3) 1 d PGU A 2
H50D H 0.3878 -0.3034 0.4823 0.054 Uiso 0.468(3) 1 calc PR A 2
C51D C 0.3198(4) -0.2877(3) 0.3907(3) 0.062(3) Uani 0.468(3) 1 d PGU A 2
H51D H 0.2865 -0.3289 0.3881 0.075 Uiso 0.468(3) 1 calc PR A 2
C52D C 0.3082(4) -0.2426(4) 0.3386(2) 0.082(4) Uani 0.468(3) 1 d PGU A 2
H52D H 0.2671 -0.2530 0.3003 0.099 Uiso 0.468(3) 1 calc PR A 2
C53D C 0.3569(5) -0.1824(4) 0.3424(3) 0.082(4) Uani 0.468(3) 1 d PGU A 2
H53D H 0.3491 -0.1516 0.3067 0.099 Uiso 0.468(3) 1 calc PR A 2
C54D C 0.4171(4) -0.1673(3) 0.3984(3) 0.061(3) Uani 0.468(3) 1 d PGU A 2
H54D H 0.4504 -0.1261 0.4010 0.073 Uiso 0.468(3) 1 calc PR A 2
O19 O 0.5224(3) 0.0143(3) 0.5211(3) 0.0435(12) Uani 0.50 1 d P . .
H19O H 0.4953 0.0197 0.5502 0.052 Uiso 0.50 1 d PR . .
H19P H 0.4901 -0.0068 0.4898 0.052 Uiso 0.50 1 d PR . .
Cl1 Cl 0.4439(6) 0.0613(5) 0.9565(5) 0.137(3) Uiso 0.366(6) 1 d PDU B 1
Cl2 Cl 0.3146(6) -0.0485(5) 0.9807(5) 0.162(3) Uiso 0.366(6) 1 d PDU B 1
C55 C 0.3899(18) 0.0150(15) 1.0027(11) 0.180(13) Uiso 0.366(6) 1 d PD B 1
H55A H 0.4344 -0.0067 1.0367 0.216 Uiso 0.366(6) 1 calc PR B 1
H55B H 0.3629 0.0509 1.0245 0.216 Uiso 0.366(6) 1 calc PR B 1
Cl1A Cl 0.4221(9) 0.0465(7) 0.9308(7) 0.080(4) Uiso 0.134(6) 1 d PDU B 2
Cl2A Cl 0.3168(19) -0.0022(18) 1.0154(14) 0.198(8) Uiso 0.134(6) 1 d PDU B 2
C55A C 0.363(3) -0.0195(17) 0.952(2) 0.101(16) Uiso 0.134(6) 1 d PD B 2
H55C H 0.3992 -0.0612 0.9630 0.121 Uiso 0.134(6) 1 calc PR B 2
H55D H 0.3172 -0.0316 0.9141 0.121 Uiso 0.134(6) 1 calc PR B 2

loop_
_atom_site_aniso_label
_atom_site_aniso_U_11
_atom_site_aniso_U_22
_atom_site_aniso_U_33
_atom_site_aniso_U_23
_atom_site_aniso_U_13
_atom_site_aniso_U_12
Fe1 0.0273(2) 0.0230(2) 0.0234(2) -0.00112(16) 0.00894(17) 0.00133(16)
Fe2 0.0261(2) 0.0210(2) 0.0292(2) 0.00032(16) 0.01062(18) -0.00072(16)
Fe3 0.0339(2) 0.0313(2) 0.0246(2) 0.00896(18) 0.01194(19) 0.01320(19)
Fe4 0.0473(3) 0.0220(2) 0.0613(4) 0.0074(2) 0.0380(3) 0.0055(2)
O1 0.0294(11) 0.0226(10) 0.0332(12) 0.0013(9) 0.0133(9) 0.0015(8)
O2 0.0321(11) 0.0250(11) 0.0299(11) 0.0040(9) 0.0139(9) 0.0040(9)
O3 0.0289(11) 0.0414(13) 0.0326(12) 0.0116(10) 0.0112(10) 0.0060(10)
O4 0.0282(12) 0.0363(13) 0.0542(15) 0.0200(11) 0.0153(11) 0.0063(10)
O5 0.0562(15) 0.0268(11) 0.0274(12) -0.0041(9) 0.0142(11) -0.0013(10)
O6 0.0625(17) 0.0287(12) 0.0526(16) -0.0151(11) 0.0381(14) -0.0146(11)
O7 0.0284(11) 0.0260(11) 0.0331(12) 0.0027(9) 0.0128(9) 0.0019(9)
O8 0.0545(15) 0.0414(14) 0.0426(14) 0.0217(11) 0.0302(12) 0.0272(12)
O11 0.086(2) 0.071(2) 0.0221(12) 0.0113(12) 0.0156(13) 0.0544(18)
O12 0.098(3) 0.073(2) 0.0573(19) 0.0417(16) 0.0575(19) 0.0576(19)
O13 0.082(2) 0.0267(13) 0.107(3) 0.0217(15) 0.076(2) 0.0169(13)
O14 0.0420(13) 0.0245(11) 0.0415(13) 0.0041(10) 0.0214(11) 0.0047(10)
O15 0.0237(11) 0.0436(13) 0.0285(12) -0.0096(10) 0.0002(9) 0.0051(9)
O16 0.0270(10) 0.0214(10) 0.0235(10) 0.0030(8) 0.0008(8) -0.0009(8)
O17 0.0333(11) 0.0273(11) 0.0223(10) 0.0009(8) 0.0096(9) 0.0019(9)
O18 0.0255(11) 0.0302(12) 0.0477(14) -0.0118(10) 0.0096(10) -0.0039(9)
C1 0.0291(15) 0.0261(15) 0.0259(15) -0.0020(12) 0.0071(12) 0.0014(12)
C2 0.0276(16) 0.046(2) 0.0355(18) 0.0041(15) 0.0043(14) 0.0038(14)
C3 0.045(2) 0.078(3) 0.085(4) 0.038(3) 0.008(2) 0.014(2)
C4 0.049(3) 0.161(7) 0.064(3) -0.011(4) 0.009(2) 0.050(4)
C5 0.072(4) 0.077(4) 0.091(4) 0.002(3) -0.026(3) -0.023(3)
C6 0.0356(17) 0.0279(16) 0.0337(17) -0.0068(13) 0.0140(14) -0.0028(13)
C7 0.068(3) 0.0313(18) 0.040(2) -0.0124(15) 0.0278(19) -0.0105(17)
C8 0.141(5) 0.043(2) 0.070(3) -0.028(2) 0.063(3) -0.045(3)
C9 0.078(3) 0.053(3) 0.076(3) -0.023(2) 0.038(3) 0.005(2)
C10 0.102(4) 0.057(3) 0.050(3) -0.023(2) 0.013(3) -0.006(3)
C11 0.0273(15) 0.0325(16) 0.0258(15) 0.0052(13) 0.0065(12) 0.0059(13)
C12 0.0386(18) 0.0312(16) 0.0344(17) 0.0074(13) 0.0174(15) 0.0091(14)
C13 0.049(2) 0.039(2) 0.062(3) 0.0148(18) 0.035(2) 0.0165(17)
C14 0.040(2) 0.048(2) 0.049(2) 0.0066(18) 0.0198(17) 0.0019(17)
C15 0.057(2) 0.0387(19) 0.0302(18) 0.0024(14) 0.0189(16) 0.0070(17)
O9 0.028(3) 0.027(2) 0.046(5) 0.008(3) 0.013(3) 0.0046(17)
O10 0.046(3) 0.0228(17) 0.080(4) 0.002(3) 0.041(3) -0.0015(18)
C16 0.028(7) 0.038(11) 0.029(9) 0.021(7) -0.006(6) -0.003(6)
C17 0.045(3) 0.041(4) 0.055(3) -0.012(3) 0.028(2) -0.018(3)
C18 0.105(6) 0.069(5) 0.100(5) -0.006(4) 0.076(5) -0.027(4)
C19 0.030(3) 0.046(4) 0.109(4) -0.015(3) -0.002(3) -0.007(2)
C20 0.057(3) 0.034(3) 0.077(4) 0.000(2) 0.021(3) -0.016(2)
O9D 0.028(3) 0.027(2) 0.046(5) 0.008(3) 0.013(3) 0.0046(17)
O10D 0.046(3) 0.0228(17) 0.080(4) 0.002(3) 0.041(3) -0.0015(18)
C16D 0.036(4) 0.027(3) 0.031(4) -0.003(3) 0.018(3) -0.002(2)
C17D 0.045(3) 0.041(4) 0.055(3) -0.012(3) 0.028(2) -0.018(3)
C18D 0.105(6) 0.069(5) 0.100(5) -0.006(4) 0.076(5) -0.027(4)
C19D 0.030(3) 0.046(4) 0.109(4) -0.015(3) -0.002(3) -0.007(2)
C20D 0.057(3) 0.034(3) 0.077(4) 0.000(2) 0.021(3) -0.016(2)
C21 0.0277(15) 0.0278(15) 0.0295(16) 0.0059(12) 0.0065(13) -0.0022(12)
C22 0.046(2) 0.045(2) 0.0300(18) 0.0138(15) 0.0003(15) -0.0007(17)
C23 0.079(8) 0.182(19) 0.059(7) 0.064(10) 0.019(6) -0.014(9)
C24 0.176(16) 0.070(7) 0.044(5) 0.008(5) -0.048(7) 0.058(8)
C25 0.188(16) 0.049(6) 0.025(4) 0.012(4) -0.036(7) -0.030(7)
C23D 0.135(14) 0.048(6) 0.038(5) 0.018(5) 0.025(7) 0.003(7)
C24D 0.050(6) 0.144(15) 0.028(5) 0.028(7) -0.003(4) -0.006(7)
C25D 0.059(6) 0.070(7) 0.016(4) 0.001(4) 0.013(4) 0.018(5)
C26 0.055(2) 0.0253(17) 0.070(3) 0.0091(17) 0.038(2) 0.0053(16)
C27 0.080(4) 0.027(2) 0.098(5) 0.020(3) 0.060(4) 0.018(2)
C28 0.157(7) 0.075(5) 0.082(5) 0.035(4) 0.049(5) 0.062(5)
C29 0.087(4) 0.030(3) 0.080(4) 0.009(3) 0.047(3) 0.022(3)
C30 0.079(4) 0.034(3) 0.154(6) 0.031(4) 0.045(4) -0.002(3)
C27D 0.080(4) 0.027(2) 0.098(5) 0.020(3) 0.060(4) 0.018(2)
C28D 0.157(7) 0.075(5) 0.082(5) 0.035(4) 0.049(5) 0.062(5)
C29D 0.087(4) 0.030(3) 0.080(4) 0.009(3) 0.047(3) 0.022(3)
C30D 0.079(4) 0.034(3) 0.154(6) 0.031(4) 0.045(4) -0.002(3)
C31 0.024(3) 0.032(3) 0.023(3) -0.003(3) 0.001(2) 0.004(2)
C32 0.029(3) 0.041(4) 0.037(3) -0.004(3) 0.005(3) -0.005(3)
C33 0.029(3) 0.054(4) 0.059(4) -0.013(4) 0.004(3) -0.011(3)
C34 0.047(4) 0.051(5) 0.054(4) -0.008(4) -0.019(3) -0.002(3)
C35 0.077(6) 0.042(4) 0.028(4) -0.002(3) -0.011(4) 0.002(4)
C36 0.054(5) 0.035(4) 0.030(4) 0.003(3) 0.003(3) 0.002(3)
C31D 0.029(3) 0.031(4) 0.027(4) 0.009(3) -0.002(3) -0.003(3)
C32D 0.038(4) 0.051(5) 0.057(5) 0.013(4) 0.003(4) 0.002(4)
C33D 0.036(5) 0.079(7) 0.086(7) 0.021(5) -0.018(4) -0.005(5)
C34D 0.069(6) 0.056(6) 0.063(6) 0.017(4) -0.033(5) -0.019(5)
C35D 0.078(6) 0.046(5) 0.035(5) -0.001(4) -0.008(4) -0.015(5)
C36D 0.056(5) 0.030(4) 0.026(4) -0.003(3) 0.000(3) -0.003(4)
C37 0.033(4) 0.019(3) 0.025(3) 0.001(3) 0.003(3) 0.000(3)
C38 0.036(4) 0.037(4) 0.033(3) 0.002(3) 0.009(3) -0.005(3)
C39 0.031(4) 0.039(5) 0.051(4) 0.009(4) -0.001(3) -0.007(4)
C40 0.054(4) 0.059(5) 0.038(4) -0.010(4) -0.001(3) -0.016(4)
C41 0.053(5) 0.096(7) 0.026(3) -0.004(4) 0.007(3) -0.021(4)
C42 0.043(4) 0.061(5) 0.026(3) 0.003(3) 0.006(3) -0.012(3)
C37D 0.039(5) 0.019(4) 0.039(4) 0.012(3) -0.012(4) 0.002(3)
C38D 0.035(4) 0.034(5) 0.064(6) 0.014(4) -0.015(4) -0.006(4)
C39D 0.047(6) 0.031(6) 0.136(11) 0.014(6) -0.049(6) -0.001(4)
C40D 0.096(8) 0.048(7) 0.166(16) -0.039(9) -0.083(10) 0.011(7)
C41D 0.110(8) 0.067(7) 0.118(11) -0.052(8) -0.072(8) 0.033(7)
C42D 0.067(6) 0.046(5) 0.066(6) -0.024(5) -0.025(5) 0.014(4)
C43 0.040(4) 0.032(3) 0.023(3) 0.005(2) 0.005(3) 0.002(3)
C44 0.053(4) 0.066(5) 0.016(4) -0.004(3) 0.003(3) 0.025(3)
C45 0.068(9) 0.117(9) 0.047(7) -0.027(6) -0.023(6) 0.041(7)
C46 0.051(4) 0.070(5) 0.033(4) -0.005(3) -0.004(3) -0.014(3)
C47 0.064(4) 0.041(4) 0.036(3) -0.006(3) 0.008(3) -0.010(3)
C48 0.047(3) 0.032(3) 0.028(3) 0.002(2) 0.007(2) 0.001(2)
C43D 0.035(5) 0.069(6) 0.026(5) -0.023(4) -0.004(4) 0.006(4)
C44D 0.065(7) 0.096(7) 0.029(7) -0.012(5) -0.018(6) 0.026(5)
C45D 0.058(10) 0.199(14) 0.042(8) -0.032(9) -0.013(7) 0.020(9)
C46D 0.036(6) 0.244(16) 0.073(8) -0.069(9) 0.003(5) -0.029(8)
C47D 0.088(9) 0.181(14) 0.082(9) -0.055(8) 0.024(6) -0.074(9)
C48D 0.074(7) 0.098(8) 0.056(6) -0.016(5) 0.006(5) -0.051(6)
C49 0.037(3) 0.050(4) 0.026(4) -0.008(3) 0.017(3) -0.012(3)
C50 0.067(5) 0.054(5) 0.061(5) -0.028(4) 0.037(4) -0.029(4)
C51 0.095(7) 0.113(8) 0.086(8) -0.068(7) 0.056(6) -0.062(6)
C52 0.055(6) 0.210(13) 0.077(8) -0.088(9) 0.033(5) -0.062(7)
C53 0.030(4) 0.187(10) 0.051(5) -0.036(7) 0.007(4) -0.022(5)
C54 0.028(3) 0.098(6) 0.037(4) -0.006(4) 0.008(3) -0.005(3)
C49D 0.035(4) 0.041(4) 0.025(4) -0.009(3) 0.002(3) -0.008(3)
C50D 0.049(5) 0.048(5) 0.039(4) -0.012(4) 0.013(4) -0.019(4)
C51D 0.055(7) 0.072(7) 0.060(6) -0.028(5) 0.013(5) -0.036(6)
C52D 0.068(7) 0.133(11) 0.037(5) -0.011(5) -0.006(5) -0.043(7)
C53D 0.078(8) 0.119(10) 0.036(5) 0.018(6) -0.014(5) -0.038(7)
C54D 0.053(5) 0.080(7) 0.042(5) 0.015(4) -0.005(4) -0.024(5)
O19 0.046(3) 0.046(3) 0.044(3) -0.007(2) 0.021(2) 0.000(2)

loop_
_atom_type_symbol
_atom_type_description
_atom_type_scat_dispersion_real
_atom_type_scat_dispersion_imag
_atom_type_scat_source
C C 0.0033 0.0016 'International Tables Vol C Tables 4.2.6.8 and 6.1.1.4'
H H 0.0000 0.0000 'International Tables Vol C Tables 4.2.6.8 and 6.1.1.4'
O O 0.0106 0.0060 'International Tables Vol C Tables 4.2.6.8 and 6.1.1.4'
Cl Cl 0.1484 0.1585 'International Tables Vol C Tables 4.2.6.8 and 6.1.1.4'
Fe Fe 0.3463 0.8444 'International Tables Vol C Tables 4.2.6.8 and 6.1.1.4'

loop_
_geom_angle_atom_site_label_1
_geom_angle_atom_site_label_2
_geom_angle_atom_site_label_3
_geom_angle
_geom_angle_site_symmetry_1
_geom_angle_site_symmetry_3
_geom_angle_publ_flag
O1 Fe1 O5 92.19(9) . . ?
O1 Fe1 O3 91.66(9) . . ?
O5 Fe1 O3 93.25(11) . . ?
O1 Fe1 O18 93.19(9) . 3_656 ?
O5 Fe1 O18 93.36(10) . 3_656 ?
O3 Fe1 O18 171.64(10) . 3_656 ?
O1 Fe1 O17 90.96(9) . 3_656 ?
O5 Fe1 O17 169.39(10) . 3_656 ?
O3 Fe1 O17 96.79(10) . 3_656 ?
O18 Fe1 O17 76.34(9) 3_656 3_656 ?
O1 Fe1 O14 177.09(9) . 3_656 ?
O5 Fe1 O14 87.45(10) . 3_656 ?
O3 Fe1 O14 85.49(10) . 3_656 ?
O18 Fe1 O14 89.71(10) 3_656 3_656 ?
O17 Fe1 O14 89.91(9) 3_656 3_656 ?
O1 Fe2 O6 91.77(9) . . ?
O1 Fe2 O4 90.26(9) . . ?
O6 Fe2 O4 94.55(12) . . ?
O1 Fe2 O15 94.86(9) . . ?
O6 Fe2 O15 93.97(11) . . ?
O4 Fe2 O15 169.92(10) . . ?
O1 Fe2 O16 92.43(9) . . ?
O6 Fe2 O16 169.85(11) . . ?
O4 Fe2 O16 94.67(10) . . ?
O15 Fe2 O16 76.47(9) . . ?
O1 Fe2 O7 175.11(9) . . ?
O6 Fe2 O7 87.08(9) . . ?
O4 Fe2 O7 85.10(9) . . ?
O15 Fe2 O7 89.96(9) . . ?
O16 Fe2 O7 89.48(9) . . ?
O9 Fe3 O2 95.4(6) . . ?
O9 Fe3 O11 86.0(6) . . ?
O2 Fe3 O11 91.78(10) . . ?
O9 Fe3 O16 101.3(6) . . ?
O2 Fe3 O16 92.74(9) . . ?
O11 Fe3 O16 171.06(11) . . ?
O9 Fe3 O8 82.6(6) . . ?
O2 Fe3 O8 177.50(9) . . ?
O11 Fe3 O8 86.65(11) . . ?
O16 Fe3 O8 89.08(9) . . ?
O9 Fe3 O15 172.4(6) . . ?
O2 Fe3 O15 91.96(9) . . ?
O11 Fe3 O15 95.93(13) . . ?
O16 Fe3 O15 76.22(9) . . ?
O8 Fe3 O15 90.14(10) . . ?
O9 Fe3 O9D 10.9(7) . . ?
O2 Fe3 O9D 90.2(2) . . ?
O11 Fe3 O9D 95.7(2) . . ?
O16 Fe3 O9D 92.0(2) . . ?
O8 Fe3 O9D 88.0(2) . . ?
O15 Fe3 O9D 168.1(2) . . ?
O10D Fe4 O2 94.21(16) . . ?
O10D Fe4 O12 87.9(2) . . ?
O2 Fe4 O12 91.70(11) . . ?
O10D Fe4 O17 171.17(16) . . ?
O2 Fe4 O17 94.09(9) . . ?
O12 Fe4 O17 94.90(13) . . ?
O10D Fe4 O18 100.22(18) . . ?
O2 Fe4 O18 92.54(9) . . ?
O12 Fe4 O18 170.57(12) . . ?
O17 Fe4 O18 76.40(9) . . ?
O10D Fe4 O13 82.37(17) . . ?
O2 Fe4 O13 176.24(10) . . ?
O12 Fe4 O13 86.63(13) . . ?
O17 Fe4 O13 89.42(11) . . ?
O18 Fe4 O13 89.61(12) . . ?
O10D Fe4 O10 18.8(3) . . ?
O2 Fe4 O10 85.3(3) . . ?
O12 Fe4 O10 104.6(3) . . ?
O17 Fe4 O10 160.5(3) . . ?
O18 Fe4 O10 84.1(3) . . ?
O13 Fe4 O10 91.8(3) . . ?
Fe2 O1 Fe1 121.39(11) . . ?
Fe2 O1 H1O 119.3 . . ?
Fe1 O1 H1O 119.3 . . ?
Fe3 O2 Fe4 120.74(11) . . ?
Fe3 O2 H2O 119.6 . . ?
Fe4 O2 H2O 119.6 . . ?
C1 O3 Fe1 135.0(2) . . ?
C1 O4 Fe2 135.7(2) . . ?
C6 O5 Fe1 134.8(2) . . ?
C6 O6 Fe2 136.4(2) . . ?
C11 O7 Fe2 129.3(2) . . ?
C11 O8 Fe3 129.9(2) . . ?
C21 O11 Fe3 136.9(2) . . ?
C21 O12 Fe4 135.6(3) . . ?
C26 O13 Fe4 130.4(2) . . ?
C26 O14 Fe1 129.2(2) . 3_656 ?
C31D O15 C31 31.1(3) . . ?
C31D O15 Fe2 139.0(3) . . ?
C31 O15 Fe2 118.0(2) . . ?
C31D O15 Fe3 112.2(3) . . ?
C31 O15 Fe3 140.9(2) . . ?
Fe2 O15 Fe3 100.58(10) . . ?
C37D O16 C37 14.2(4) . . ?
C37D O16 Fe3 120.9(4) . . ?
C37 O16 Fe3 134.3(3) . . ?
C37D O16 Fe2 134.4(3) . . ?
C37 O16 Fe2 123.7(3) . . ?
Fe3 O16 Fe2 100.55(9) . . ?
C43 O17 C43D 14.4(5) . . ?
C43 O17 Fe4 122.6(3) . . ?
C43D O17 Fe4 136.6(4) . . ?
C43 O17 Fe1 134.2(3) . 3_656 ?
C43D O17 Fe1 120.0(4) . 3_656 ?
Fe4 O17 Fe1 100.40(10) . 3_656 ?
C49 O18 C49D 30.0(3) . . ?
C49 O18 Fe1 134.2(3) . 3_656 ?
C49D O18 Fe1 120.0(3) . 3_656 ?
C49 O18 Fe4 115.7(3) . . ?
C49D O18 Fe4 139.2(3) . . ?
Fe1 O18 Fe4 100.69(11) 3_656 . ?
O3 C1 O4 125.2(3) . . ?
O3 C1 C2 118.5(3) . . ?
O4 C1 C2 116.3(3) . . ?
C5 C2 C3 109.6(4) . . ?
C5 C2 C1 108.9(4) . . ?
C3 C2 C1 111.2(3) . . ?
C5 C2 C4 109.8(5) . . ?
C3 C2 C4 111.0(4) . . ?
C1 C2 C4 106.2(3) . . ?
C2 C3 H3A 109.5 . . ?
C2 C3 H3B 109.5 . . ?
H3A C3 H3B 109.5 . . ?
C2 C3 H3C 109.5 . . ?
H3A C3 H3C 109.5 . . ?
H3B C3 H3C 109.5 . . ?
C2 C4 H4A 109.5 . . ?
C2 C4 H4B 109.5 . . ?
H4A C4 H4B 109.5 . . ?
C2 C4 H4C 109.5 . . ?
H4A C4 H4C 109.5 . . ?
H4B C4 H4C 109.5 . . ?
C2 C5 H5A 109.5 . . ?
C2 C5 H5B 109.5 . . ?
H5A C5 H5B 109.5 . . ?
C2 C5 H5C 109.5 . . ?
H5A C5 H5C 109.5 . . ?
H5B C5 H5C 109.5 . . ?
O6 C6 O5 125.0(3) . . ?
O6 C6 C7 117.0(3) . . ?
O5 C6 C7 117.8(3) . . ?
C8 C7 C10 109.9(4) . . ?
C8 C7 C6 111.7(3) . . ?
C10 C7 C6 108.6(3) . . ?
C8 C7 C9 111.9(4) . . ?
C10 C7 C9 108.2(4) . . ?
C6 C7 C9 106.4(3) . . ?
C7 C8 H8A 109.5 . . ?
C7 C8 H8B 109.5 . . ?
H8A C8 H8B 109.5 . . ?
C7 C8 H8C 109.5 . . ?
H8A C8 H8C 109.5 . . ?
H8B C8 H8C 109.5 . . ?
C7 C9 H9A 109.5 . . ?
C7 C9 H9B 109.5 . . ?
H9A C9 H9B 109.5 . . ?
C7 C9 H9C 109.5 . . ?
H9A C9 H9C 109.5 . . ?
H9B C9 H9C 109.5 . . ?
C7 C10 H10A 109.5 . . ?
C7 C10 H10B 109.5 . . ?
H10A C10 H10B 109.5 . . ?
C7 C10 H10C 109.5 . . ?
H10A C10 H10C 109.5 . . ?
H10B C10 H10C 109.5 . . ?
O7 C11 O8 125.4(3) . . ?
O7 C11 C12 118.1(3) . . ?
O8 C11 C12 116.5(3) . . ?
C13 C12 C14 110.2(3) . . ?
C13 C12 C11 110.7(3) . . ?
C14 C12 C11 107.8(3) . . ?
C13 C12 C15 110.7(3) . . ?
C14 C12 C15 110.1(3) . . ?
C11 C12 C15 107.3(3) . . ?
C12 C13 H13A 109.5 . . ?
C12 C13 H13B 109.5 . . ?
H13A C13 H13B 109.5 . . ?
C12 C13 H13C 109.5 . . ?
H13A C13 H13C 109.5 . . ?
H13B C13 H13C 109.5 . . ?
C12 C14 H14A 109.5 . . ?
C12 C14 H14B 109.5 . . ?
H14A C14 H14B 109.5 . . ?
C12 C14 H14C 109.5 . . ?
H14A C14 H14C 109.5 . . ?
H14B C14 H14C 109.5 . . ?
C12 C15 H15A 109.5 . . ?
C12 C15 H15B 109.5 . . ?
H15A C15 H15B 109.5 . . ?
C12 C15 H15C 109.5 . . ?
H15A C15 H15C 109.5 . . ?
H15B C15 H15C 109.5 . . ?
C16 O9 Fe3 136.4(15) . . ?
C16 O10 Fe4 124.7(10) . . ?
O10 C16 O9 126.4(15) . . ?
O10 C16 C17 118.1(13) . . ?
O9 C16 C17 115.5(14) . . ?
C19 C17 C18 116.3(14) . . ?
C19 C17 C20 111.5(13) . . ?
C18 C17 C20 102.8(12) . . ?
C19 C17 C16 109.7(11) . . ?
C18 C17 C16 105.5(11) . . ?
C20 C17 C16 110.8(12) . . ?
C16D O9D Fe3 131.1(6) . . ?
C16D O10D Fe4 137.1(5) . . ?
O9D C16D O10D 124.2(7) . . ?
O9D C16D C17D 118.0(7) . . ?
O10D C16D C17D 117.8(7) . . ?
C19D C17D C20D 110.4(6) . . ?
C19D C17D C16D 110.5(5) . . ?
C20D C17D C16D 110.3(6) . . ?
C19D C17D C18D 113.1(7) . . ?
C20D C17D C18D 107.7(6) . . ?
C16D C17D C18D 104.6(5) . . ?
C17D C18D H18D 109.5 . . ?
C17D C18D H18E 109.5 . . ?
H18D C18D H18E 109.5 . . ?
C17D C18D H18F 109.5 . . ?
H18D C18D H18F 109.5 . . ?
H18E C18D H18F 109.5 . . ?
C17D C19D H19D 109.5 . . ?
C17D C19D H19E 109.5 . . ?
H19D C19D H19E 109.5 . . ?
C17D C19D H19F 109.5 . . ?
H19D C19D H19F 109.5 . . ?
H19E C19D H19F 109.5 . . ?
C17D C20D H20D 109.5 . . ?
C17D C20D H20E 109.5 . . ?
H20D C20D H20E 109.5 . . ?
C17D C20D H20F 109.5 . . ?
H20D C20D H20F 109.5 . . ?
H20E C20D H20F 109.5 . . ?
O11 C21 O12 123.7(3) . . ?
O11 C21 C22 118.6(3) . . ?
O12 C21 C22 117.6(3) . . ?
C23 C22 C24D 138.9(7) . . ?
C23 C22 C25 125.1(10) . . ?
C24D C22 C25 39.7(8) . . ?
C23 C22 C23D 48.3(8) . . ?
C24D C22 C23D 116.6(10) . . ?
C25 C22 C23D 144.5(6) . . ?
C23 C22 C21 106.3(5) . . ?
C24D C22 C21 114.8(5) . . ?
C25 C22 C21 107.4(4) . . ?
C23D C22 C21 107.6(5) . . ?
C23 C22 C24 102.0(10) . . ?
C24D C22 C24 69.1(9) . . ?
C25 C22 C24 108.6(8) . . ?
C23D C22 C24 54.8(8) . . ?
C21 C22 C24 106.2(5) . . ?
C23 C22 C25D 54.8(8) . . ?
C24D C22 C25D 107.1(8) . . ?
C25 C22 C25D 73.6(8) . . ?
C23D C22 C25D 100.6(7) . . ?
C21 C22 C25D 109.2(4) . . ?
C24 C22 C25D 142.0(7) . . ?
C22 C23 H23A 109.5 . . ?
C22 C23 H23B 109.5 . . ?
C22 C23 H23C 109.5 . . ?
C22 C24 H24A 109.5 . . ?
C22 C24 H24B 109.5 . . ?
C22 C24 H24C 109.5 . . ?
C22 C25 H25A 109.5 . . ?
C22 C25 H25B 109.5 . . ?
C22 C25 H25C 109.5 . . ?
C22 C23D H23D 109.5 . . ?
C22 C23D H23E 109.5 . . ?
H23D C23D H23E 109.5 . . ?
C22 C23D H23F 109.5 . . ?
H23D C23D H23F 109.5 . . ?
H23E C23D H23F 109.5 . . ?
C22 C24D H24D 109.5 . . ?
C22 C24D H24E 109.5 . . ?
H24D C24D H24E 109.5 . . ?
C22 C24D H24F 109.5 . . ?
H24D C24D H24F 109.5 . . ?
H24E C24D H24F 109.5 . . ?
C22 C25D H25D 109.5 . . ?
C22 C25D H25E 109.5 . . ?
H25D C25D H25E 109.5 . . ?
C22 C25D H25F 109.5 . . ?
H25D C25D H25F 109.5 . . ?
H25E C25D H25F 109.5 . . ?
O13 C26 O14 125.1(3) . . ?
O13 C26 C27D 117.1(10) . . ?
O14 C26 C27D 116.5(10) . . ?
O13 C26 C27 116.1(4) . . ?
O14 C26 C27 118.7(4) . . ?
C27D C26 C27 15.3(11) . . ?
C29 C27 C30 112.4(7) . . ?
C29 C27 C28 108.4(6) . . ?
C30 C27 C28 108.4(7) . . ?
C29 C27 C26 111.8(5) . . ?
C30 C27 C26 106.4(5) . . ?
C28 C27 C26 109.5(5) . . ?
C27 C28 H28F 85.2 . . ?
H28A C28 H28F 58.5 . . ?
H28B C28 H28F 164.3 . . ?
H28C C28 H28F 69.1 . . ?
C27 C30 H28D 112.4 . . ?
H30A C30 H28D 129.2 . . ?
H30B C30 H28D 82.1 . . ?
H30C C30 H28D 28.7 . . ?
C27 C30 H28E 91.4 . . ?
H30A C30 H28E 125.5 . . ?
H30B C30 H28E 20.0 . . ?
H30C C30 H28E 109.5 . . ?
H28D C30 H28E 80.8 . . ?
C29D C27D C28D 110(2) . . ?
C29D C27D C30D 110.5(18) . . ?
C28D C27D C30D 111.6(19) . . ?
C29D C27D C26 102.0(14) . . ?
C28D C27D C26 110.2(17) . . ?
C30D C27D C26 112.5(16) . . ?
C27D C28D H28D 107.8 . . ?
C27D C28D H28E 108.3 . . ?
H28D C28D H28E 109.5 . . ?
C27D C28D H28F 112.3 . . ?
H28D C28D H28F 109.5 . . ?
H28E C28D H28F 109.5 . . ?
C27D C29D H29D 109.5 . . ?
C27D C29D H29E 109.5 . . ?
H29D C29D H29E 109.5 . . ?
C27D C29D H29F 109.5 . . ?
H29D C29D H29F 109.5 . . ?
H29E C29D H29F 109.5 . . ?
C27D C30D H30D 109.5 . . ?
C27D C30D H30E 109.5 . . ?
H30D C30D H30E 109.5 . . ?
C27D C30D H30F 109.5 . . ?
H30D C30D H30F 109.5 . . ?
H30E C30D H30F 109.5 . . ?
C32 C31 C36 120.0 . . ?
C32 C31 O15 124.4(3) . . ?
C36 C31 O15 115.4(3) . . ?
C33 C32 C31 120.0 . . ?
C33 C32 H32 120.0 . . ?
C31 C32 H32 120.0 . . ?
C32 C33 C34 120.0 . . ?
C32 C33 H33 120.0 . . ?
C34 C33 H33 120.0 . . ?
C35 C34 C33 120.0 . . ?
C35 C34 H34 120.0 . . ?
C33 C34 H34 120.0 . . ?
C34 C35 C36 120.0 . . ?
C34 C35 H35 120.0 . . ?
C36 C35 H35 120.0 . . ?
C35 C36 C31 120.0 . . ?
C35 C36 H36 120.0 . . ?
C31 C36 H36 120.0 . . ?
C32D C31D C36D 120.0 . . ?
C32D C31D O15 118.9(3) . . ?
C36D C31D O15 120.8(3) . . ?
C31D C32D C33D 120.0 . . ?
C31D C32D H32D 120.0 . . ?
C33D C32D H32D 120.0 . . ?
C34D C33D C32D 120.0 . . ?
C34D C33D H33D 120.0 . . ?
C32D C33D H33D 120.0 . . ?
C33D C34D C35D 120.0 . . ?
C33D C34D H34D 120.0 . . ?
C35D C34D H34D 120.0 . . ?
C36D C35D C34D 120.0 . . ?
C36D C35D H35D 120.0 . . ?
C34D C35D H35D 120.0 . . ?
C35D C36D C31D 120.0 . . ?
C35D C36D H36D 120.0 . . ?
C31D C36D H36D 120.0 . . ?
O16 C37 C38 120.4(3) . . ?
O16 C37 C42 119.6(3) . . ?
C38 C37 C42 120.0 . . ?
C39 C38 C37 120.0 . . ?
C39 C38 H38 120.0 . . ?
C37 C38 H38 120.0 . . ?
C38 C39 C40 120.0 . . ?
C38 C39 H39 120.0 . . ?
C40 C39 H39 120.0 . . ?
C41 C40 C39 120.0 . . ?
C41 C40 H40 120.0 . . ?
C39 C40 H40 120.0 . . ?
C40 C41 C42 120.0 . . ?
C40 C41 H41 120.0 . . ?
C42 C41 H41 120.0 . . ?
C41 C42 C37 120.0 . . ?
C41 C42 H42 120.0 . . ?
C37 C42 H42 120.0 . . ?
O16 C37D C38D 121.2(4) . . ?
O16 C37D C42D 118.7(5) . . ?
C38D C37D C42D 120.0 . . ?
C37D C38D C39D 120.0 . . ?
C37D C38D H38D 120.0 . . ?
C39D C38D H38D 120.0 . . ?
C38D C39D C40D 120.0 . . ?
C38D C39D H39D 120.0 . . ?
C40D C39D H39D 120.0 . . ?
C41D C40D C39D 120.0 . . ?
C41D C40D H40D 120.0 . . ?
C39D C40D H40D 120.0 . . ?
C42D C41D C40D 120.0 . . ?
C42D C41D H41D 120.0 . . ?
C40D C41D H41D 120.0 . . ?
C41D C42D C37D 120.0 . . ?
C41D C42D H42D 120.0 . . ?
C37D C42D H42D 120.0 . . ?
O17 C43 C44 119.6(4) . . ?
O17 C43 C48 120.4(4) . . ?
C44 C43 C48 120.0 . . ?
C45 C44 C43 120.0 . . ?
C45 C44 H44 120.0 . . ?
C43 C44 H44 120.0 . . ?
C46 C45 C44 120.0 . . ?
C46 C45 H45 120.0 . . ?
C44 C45 H45 120.0 . . ?
C45 C46 C47 120.0 . . ?
C45 C46 H46 120.0 . . ?
C47 C46 H46 120.0 . . ?
C48 C47 C46 120.0 . . ?
C48 C47 H47 120.0 . . ?
C46 C47 H47 120.0 . . ?
C47 C48 C43 120.0 . . ?
C47 C48 H48 120.0 . . ?
C43 C48 H48 120.0 . . ?
C44D C43D C48D 120.0 . . ?
C44D C43D O17 120.4(5) . . ?
C48D C43D O17 119.5(5) . . ?
C45D C44D C43D 120.0 . . ?
C45D C44D H44D 120.0 . . ?
C43D C44D H44D 120.0 . . ?
C44D C45D C46D 120.0 . . ?
C44D C45D H45D 120.0 . . ?
C46D C45D H45D 120.0 . . ?
C45D C46D C47D 120.0 . . ?
C45D C46D H46D 120.0 . . ?
C47D C46D H46D 120.0 . . ?
C48D C47D C46D 120.0 . . ?
C48D C47D H47D 120.0 . . ?
C46D C47D H47D 120.0 . . ?
C47D C48D C43D 120.0 . . ?
C47D C48D H48D 120.0 . . ?
C43D C48D H48D 120.0 . . ?
O18 C49 C50 123.3(3) . . ?
O18 C49 C54 116.5(3) . . ?
C50 C49 C54 120.0 . . ?
C51 C50 C49 120.0 . . ?
C51 C50 H50 120.0 . . ?
C49 C50 H50 120.0 . . ?
C52 C51 C50 120.0 . . ?
C52 C51 H51 120.0 . . ?
C50 C51 H51 120.0 . . ?
C51 C52 C53 120.0 . . ?
C51 C52 H52 120.0 . . ?
C53 C52 H52 120.0 . . ?
C54 C53 C52 120.0 . . ?
C54 C53 H53 120.0 . . ?
C52 C53 H53 120.0 . . ?
C53 C54 C49 120.0 . . ?
C53 C54 H54 120.0 . . ?
C49 C54 H54 120.0 . . ?
C50D C49D C54D 120.0 . . ?
C50D C49D O18 115.3(4) . . ?
C54D C49D O18 124.7(4) . . ?
C49D C50D C51D 120.0 . . ?
C49D C50D H50D 120.0 . . ?
C51D C50D H50D 120.0 . . ?
C50D C51D C52D 120.0 . . ?
C50D C51D H51D 120.0 . . ?
C52D C51D H51D 120.0 . . ?
C53D C52D C51D 120.0 . . ?
C53D C52D H52D 120.0 . . ?
C51D C52D H52D 120.0 . . ?
C52D C53D C54D 120.0 . . ?
C52D C53D H53D 120.0 . . ?
C54D C53D H53D 120.0 . . ?
C53D C54D C49D 120.0 . . ?
C53D C54D H54D 120.0 . . ?
C49D C54D H54D 120.0 . . ?
H19O O19 H19P 107.9 . . ?
Cl2 C55 Cl1 129.6(15) . . ?
Cl2 C55 H55A 104.9 . . ?
Cl1 C55 H55A 104.9 . . ?
Cl2 C55 H55B 104.9 . . ?
Cl1 C55 H55B 104.9 . . ?
H55A C55 H55B 105.8 . . ?
Cl1A C55A Cl2A 116.1(19) . . ?
Cl1A C55A H55C 108.3 . . ?
Cl2A C55A H55C 108.3 . . ?
Cl1A C55A H55D 108.3 . . ?
Cl2A C55A H55D 108.3 . . ?
H55C C55A H55D 107.4 . . ?

loop_
_geom_bond_atom_site_label_1
_geom_bond_atom_site_label_2
_geom_bond_distance
_geom_bond_site_symmetry_2
_geom_bond_publ_flag
Fe1 O1 1.982(2) . ?
Fe1 O5 1.983(2) . ?
Fe1 O3 1.991(2) . ?
Fe1 O18 2.007(2) 3_656 ?
Fe1 O17 2.017(2) 3_656 ?
Fe1 O14 2.028(2) 3_656 ?
Fe2 O1 1.981(2) . ?
Fe2 O6 1.983(2) . ?
Fe2 O4 1.984(2) . ?
Fe2 O15 2.007(2) . ?
Fe2 O16 2.015(2) . ?
Fe2 O7 2.024(2) . ?
Fe3 O9 1.830(18) . ?
Fe3 O2 1.961(2) . ?
Fe3 O11 1.992(3) . ?
Fe3 O16 2.013(2) . ?
Fe3 O8 2.016(2) . ?
Fe3 O15 2.020(2) . ?
Fe3 O9D 2.065(7) . ?
Fe4 O10D 1.940(5) . ?
Fe4 O2 1.963(2) . ?
Fe4 O12 1.979(3) . ?
Fe4 O17 2.010(2) . ?
Fe4 O18 2.012(3) . ?
Fe4 O13 2.016(3) . ?
Fe4 O10 2.147(13) . ?
O1 H1O 0.9500 . ?
O2 H2O 0.9500 . ?
O3 C1 1.252(4) . ?
O4 C1 1.253(4) . ?
O5 C6 1.252(4) . ?
O6 C6 1.248(4) . ?
O7 C11 1.257(4) . ?
O8 C11 1.257(4) . ?
O11 C21 1.225(4) . ?
O12 C21 1.227(4) . ?
O13 C26 1.254(4) . ?
O14 C26 1.259(4) . ?
O14 Fe1 2.028(2) 3_656 ?
O15 C31D 1.396(4) . ?
O15 C31 1.402(4) . ?
O16 C37D 1.356(5) . ?
O16 C37 1.385(4) . ?
O17 C43 1.289(5) . ?
O17 C43D 1.438(6) . ?
O17 Fe1 2.017(2) 3_656 ?
O18 C49 1.307(4) . ?
O18 C49D 1.494(4) . ?
O18 Fe1 2.007(2) 3_656 ?
C1 C2 1.525(4) . ?
C2 C5 1.500(6) . ?
C2 C3 1.516(6) . ?
C2 C4 1.526(6) . ?
C3 H3A 0.9800 . ?
C3 H3B 0.9800 . ?
C3 H3C 0.9800 . ?
C4 H4A 0.9800 . ?
C4 H4B 0.9800 . ?
C4 H4C 0.9800 . ?
C5 H5A 0.9800 . ?
C5 H5B 0.9800 . ?
C5 H5C 0.9800 . ?
C6 C7 1.526(4) . ?
C7 C8 1.513(5) . ?
C7 C10 1.521(7) . ?
C7 C9 1.540(6) . ?
C8 H8A 0.9800 . ?
C8 H8B 0.9800 . ?
C8 H8C 0.9800 . ?
C9 H9A 0.9800 . ?
C9 H9B 0.9800 . ?
C9 H9C 0.9800 . ?
C10 H10A 0.9800 . ?
C10 H10B 0.9800 . ?
C10 H10C 0.9800 . ?
C11 C12 1.536(4) . ?
C12 C13 1.526(5) . ?
C12 C14 1.528(5) . ?
C12 C15 1.536(5) . ?
C13 H13A 0.9800 . ?
C13 H13B 0.9800 . ?
C13 H13C 0.9800 . ?
C14 H14A 0.9800 . ?
C14 H14B 0.9800 . ?
C14 H14C 0.9800 . ?
C15 H15A 0.9800 . ?
C15 H15B 0.9800 . ?
C15 H15C 0.9800 . ?
O9 C16 1.269(14) . ?
O10 C16 1.261(14) . ?
C16 C17 1.550(14) . ?
C17 C19 1.481(15) . ?
C17 C18 1.535(16) . ?
C17 C20 1.537(16) . ?
C18 H18A 0.9800 . ?
C18 H18B 0.9800 . ?
C18 H18C 0.9800 . ?
C19 H19A 0.9800 . ?
C19 H19B 0.9800 . ?
C19 H19C 0.9800 . ?
C20 H20A 0.9800 . ?
C20 H20B 0.9800 . ?
C20 H20C 0.9800 . ?
O9D C16D 1.242(8) . ?
O10D C16D 1.256(8) . ?
C16D C17D 1.537(8) . ?
C17D C19D 1.488(10) . ?
C17D C20D 1.521(9) . ?
C17D C18D 1.556(9) . ?
C18D H18D 0.9800 . ?
C18D H18E 0.9800 . ?
C18D H18F 0.9800 . ?
C19D H19D 0.9800 . ?
C19D H19E 0.9800 . ?
C19D H19F 0.9800 . ?
C20D H20D 0.9800 . ?
C20D H20E 0.9800 . ?
C20D H20F 0.9800 . ?
C21 C22 1.530(5) . ?
C22 C23 1.459(9) . ?
C22 C24D 1.467(9) . ?
C22 C25 1.474(9) . ?
C22 C23D 1.512(10) . ?
C22 C24 1.585(9) . ?
C22 C25D 1.626(8) . ?
C23 H23A 0.9800 . ?
C23 H23B 0.9800 . ?
C23 H23C 0.9800 . ?
C24 H24A 0.9800 . ?
C24 H24B 0.9800 . ?
C24 H24C 0.9800 . ?
C25 H25A 0.9800 . ?
C25 H25B 0.9800 . ?
C25 H25C 0.9800 . ?
C23D H23D 0.9800 . ?
C23D H23E 0.9800 . ?
C23D H23F 0.9800 . ?
C24D H24D 0.9800 . ?
C24D H24E 0.9800 . ?
C24D H24F 0.9800 . ?
C25D H25D 0.9800 . ?
C25D H25E 0.9800 . ?
C25D H25F 0.9800 . ?
C26 C27D 1.534(17) . ?
C26 C27 1.549(6) . ?
C27 C29 1.514(8) . ?
C27 C30 1.517(10) . ?
C27 C28 1.532(11) . ?
C28 H28A 0.9800 . ?
C28 H28B 0.9800 . ?
C28 H28C 0.9800 . ?
C28 H28F 1.2297 . ?
C29 H29A 0.9800 . ?
C29 H29B 0.9800 . ?
C29 H29C 0.9800 . ?
C30 H30A 0.9800 . ?
C30 H30B 0.9800 . ?
C30 H30C 0.9800 . ?
C30 H28D 1.0176 . ?
C30 H28E 1.4095 . ?
C27D C29D 1.508(18) . ?
C27D C28D 1.52(2) . ?
C27D C30D 1.52(2) . ?
C28D H28D 0.9800 . ?
C28D H28E 0.9800 . ?
C28D H28F 0.9800 . ?
C29D H29D 0.9800 . ?
C29D H29E 0.9800 . ?
C29D H29F 0.9800 . ?
C30D H30D 0.9800 . ?
C30D H30E 0.9800 . ?
C30D H30F 0.9800 . ?
C31 C32 1.3900 . ?
C31 C36 1.3900 . ?
C32 C33 1.3900 . ?
C32 H32 0.9500 . ?
C33 C34 1.3900 . ?
C33 H33 0.9500 . ?
C34 C35 1.3900 . ?
C34 H34 0.9500 . ?
C35 C36 1.3900 . ?
C35 H35 0.9500 . ?
C36 H36 0.9500 . ?
C31D C32D 1.3900 . ?
C31D C36D 1.3900 . ?
C32D C33D 1.3900 . ?
C32D H32D 0.9500 . ?
C33D C34D 1.3900 . ?
C33D H33D 0.9500 . ?
C34D C35D 1.3900 . ?
C34D H34D 0.9500 . ?
C35D C36D 1.3900 . ?
C35D H35D 0.9500 . ?
C36D H36D 0.9500 . ?
C37 C38 1.3900 . ?
C37 C42 1.3900 . ?
C38 C39 1.3900 . ?
C38 H38 0.9500 . ?
C39 C40 1.3900 . ?
C39 H39 0.9500 . ?
C40 C41 1.3900 . ?
C40 H40 0.9500 . ?
C41 C42 1.3900 . ?
C41 H41 0.9500 . ?
C42 H42 0.9500 . ?
C37D C38D 1.3900 . ?
C37D C42D 1.3900 . ?
C38D C39D 1.3900 . ?
C38D H38D 0.9500 . ?
C39D C40D 1.3900 . ?
C39D H39D 0.9500 . ?
C40D C41D 1.3900 . ?
C40D H40D 0.9500 . ?
C41D C42D 1.3900 . ?
C41D H41D 0.9500 . ?
C42D H42D 0.9500 . ?
C43 C44 1.3900 . ?
C43 C48 1.3900 . ?
C44 C45 1.3900 . ?
C44 H44 0.9500 . ?
C45 C46 1.3900 . ?
C45 H45 0.9500 . ?
C46 C47 1.3900 . ?
C46 H46 0.9500 . ?
C47 C48 1.3900 . ?
C47 H47 0.9500 . ?
C48 H48 0.9500 . ?
C43D C44D 1.3900 . ?
C43D C48D 1.3900 . ?
C44D C45D 1.3900 . ?
C44D H44D 0.9500 . ?
C45D C46D 1.3900 . ?
C45D H45D 0.9500 . ?
C46D C47D 1.3900 . ?
C46D H46D 0.9500 . ?
C47D C48D 1.3900 . ?
C47D H47D 0.9500 . ?
C48D H48D 0.9500 . ?
C49 C50 1.3900 . ?
C49 C54 1.3900 . ?
C50 C51 1.3900 . ?
C50 H50 0.9500 . ?
C51 C52 1.3900 . ?
C51 H51 0.9500 . ?
C52 C53 1.3900 . ?
C52 H52 0.9500 . ?
C53 C54 1.3900 . ?
C53 H53 0.9500 . ?
C54 H54 0.9500 . ?
C49D C50D 1.3900 . ?
C49D C54D 1.3900 . ?
C50D C51D 1.3900 . ?
C50D H50D 0.9500 . ?
C51D C52D 1.3900 . ?
C51D H51D 0.9500 . ?
C52D C53D 1.3900 . ?
C52D H52D 0.9500 . ?
C53D C54D 1.3900 . ?
C53D H53D 0.9500 . ?
C54D H54D 0.9500 . ?
O19 H19O 0.8499 . ?
O19 H19P 0.8500 . ?
Cl1 C55 1.716(13) . ?
Cl2 C55 1.710(13) . ?
C55 H55A 0.9900 . ?
C55 H55B 0.9900 . ?
Cl1A C55A 1.714(14) . ?
Cl2A C55A 1.729(14) . ?
C55A H55C 0.9900 . ?
C55A H55D 0.9900 . ?

loop_
_geom_hbond_atom_site_label_D
_geom_hbond_atom_site_label_H
_geom_hbond_atom_site_label_A
_geom_hbond_distance_DH
_geom_hbond_distance_HA
_geom_hbond_distance_DA
_geom_hbond_angle_DHA
_geom_hbond_site_symmetry_A
O1 H1O O19 0.95 2.00 2.895(6) 156.6 .
O2 H2O O19 0.95 2.08 3.004(6) 163.9 .

loop_
_geom_torsion_atom_site_label_1
_geom_torsion_atom_site_label_2
_geom_torsion_atom_site_label_3
_geom_torsion_atom_site_label_4
_geom_torsion
_geom_torsion_site_symmetry_1
_geom_torsion_site_symmetry_2
_geom_torsion_site_symmetry_3
_geom_torsion_site_symmetry_4
_geom_torsion_publ_flag
O6 Fe2 O1 Fe1 -44.91(15) . . . . ?
O4 Fe2 O1 Fe1 49.65(14) . . . . ?
O15 Fe2 O1 Fe1 -139.04(13) . . . . ?
O16 Fe2 O1 Fe1 144.34(13) . . . . ?
O7 Fe2 O1 Fe1 31.3(12) . . . . ?
O5 Fe1 O1 Fe2 46.24(14) . . . . ?
O3 Fe1 O1 Fe2 -47.07(14) . . . . ?
O18 Fe1 O1 Fe2 139.74(13) 3_656 . . . ?
O17 Fe1 O1 Fe2 -143.89(13) 3_656 . . . ?
O14 Fe1 O1 Fe2 -37(2) 3_656 . . . ?
O9 Fe3 O2 Fe4 -41.3(6) . . . . ?
O11 Fe3 O2 Fe4 44.78(16) . . . . ?
O16 Fe3 O2 Fe4 -142.93(13) . . . . ?
O8 Fe3 O2 Fe4 -6(3) . . . . ?
O15 Fe3 O2 Fe4 140.79(13) . . . . ?
O9D Fe3 O2 Fe4 -50.9(2) . . . . ?
O10D Fe4 O2 Fe3 40.2(2) . . . . ?
O12 Fe4 O2 Fe3 -47.75(17) . . . . ?
O17 Fe4 O2 Fe3 -142.79(13) . . . . ?
O18 Fe4 O2 Fe3 140.68(13) . . . . ?
O13 Fe4 O2 Fe3 16(2) . . . . ?
O10 Fe4 O2 Fe3 56.8(3) . . . . ?
O1 Fe1 O3 C1 19.7(3) . . . . ?
O5 Fe1 O3 C1 -72.6(3) . . . . ?
O18 Fe1 O3 C1 145.1(6) 3_656 . . . ?
O17 Fe1 O3 C1 110.8(3) 3_656 . . . ?
O14 Fe1 O3 C1 -159.8(3) 3_656 . . . ?
O1 Fe2 O4 C1 -29.3(3) . . . . ?
O6 Fe2 O4 C1 62.5(3) . . . . ?
O15 Fe2 O4 C1 -149.9(5) . . . . ?
O16 Fe2 O4 C1 -121.8(3) . . . . ?
O7 Fe2 O4 C1 149.2(3) . . . . ?
O1 Fe1 O5 C6 -25.1(3) . . . . ?
O3 Fe1 O5 C6 66.7(3) . . . . ?
O18 Fe1 O5 C6 -118.4(3) 3_656 . . . ?
O17 Fe1 O5 C6 -132.3(5) 3_656 . . . ?
O14 Fe1 O5 C6 152.0(3) 3_656 . . . ?
O1 Fe2 O6 C6 21.6(4) . . . . ?
O4 Fe2 O6 C6 -68.8(4) . . . . ?
O15 Fe2 O6 C6 116.6(4) . . . . ?
O16 Fe2 O6 C6 136.0(5) . . . . ?
O7 Fe2 O6 C6 -153.7(4) . . . . ?
O1 Fe2 O7 C11 149.2(10) . . . . ?
O6 Fe2 O7 C11 -134.4(3) . . . . ?
O4 Fe2 O7 C11 130.8(3) . . . . ?
O15 Fe2 O7 C11 -40.4(3) . . . . ?
O16 Fe2 O7 C11 36.0(3) . . . . ?
O9 Fe3 O8 C11 -139.2(7) . . . . ?
O2 Fe3 O8 C11 -174(2) . . . . ?
O11 Fe3 O8 C11 134.5(3) . . . . ?
O16 Fe3 O8 C11 -37.7(3) . . . . ?
O15 Fe3 O8 C11 38.5(3) . . . . ?
O9D Fe3 O8 C11 -129.7(4) . . . . ?
O9 Fe3 O11 C21 74.5(7) . . . . ?
O2 Fe3 O11 C21 -20.8(5) . . . . ?
O16 Fe3 O11 C21 -141.1(6) . . . . ?
O8 Fe3 O11 C21 157.3(5) . . . . ?
O15 Fe3 O11 C21 -112.9(4) . . . . ?
O9D Fe3 O11 C21 69.6(5) . . . . ?
O10D Fe4 O12 C21 -64.0(5) . . . . ?
O2 Fe4 O12 C21 30.2(4) . . . . ?
O17 Fe4 O12 C21 124.4(4) . . . . ?
O18 Fe4 O12 C21 146.8(6) . . . . ?
O13 Fe4 O12 C21 -146.5(4) . . . . ?
O10 Fe4 O12 C21 -55.5(5) . . . . ?
O10D Fe4 O13 C26 137.4(5) . . . . ?
O2 Fe4 O13 C26 162.0(19) . . . . ?
O12 Fe4 O13 C26 -134.3(5) . . . . ?
O17 Fe4 O13 C26 -39.4(5) . . . . ?
O18 Fe4 O13 C26 37.0(5) . . . . ?
O10 Fe4 O13 C26 121.2(6) . . . . ?
O1 Fe2 O15 C31D 106.7(4) . . . . ?
O6 Fe2 O15 C31D 14.6(4) . . . . ?
O4 Fe2 O15 C31D -133.0(6) . . . . ?
O16 Fe2 O15 C31D -162.0(4) . . . . ?
O7 Fe2 O15 C31D -72.5(4) . . . . ?
O1 Fe2 O15 C31 76.8(2) . . . . ?
O6 Fe2 O15 C31 -15.3(3) . . . . ?
O4 Fe2 O15 C31 -162.9(5) . . . . ?
O16 Fe2 O15 C31 168.2(3) . . . . ?
O7 Fe2 O15 C31 -102.3(2) . . . . ?
O1 Fe2 O15 Fe3 -110.19(10) . . . . ?
O6 Fe2 O15 Fe3 157.69(10) . . . . ?
O4 Fe2 O15 Fe3 10.1(6) . . . . ?
O16 Fe2 O15 Fe3 -18.85(9) . . . . ?
O7 Fe2 O15 Fe3 70.63(10) . . . . ?
O9 Fe3 O15 C31D 102(4) . . . . ?
O2 Fe3 O15 C31D -94.0(3) . . . . ?
O11 Fe3 O15 C31D -2.0(3) . . . . ?
O16 Fe3 O15 C31D 173.7(3) . . . . ?
O8 Fe3 O15 C31D 84.7(3) . . . . ?
O9D Fe3 O15 C31D 165.8(11) . . . . ?
O9 Fe3 O15 C31 117(4) . . . . ?
O2 Fe3 O15 C31 -78.6(4) . . . . ?
O11 Fe3 O15 C31 13.3(4) . . . . ?
O16 Fe3 O15 C31 -171.0(4) . . . . ?
O8 Fe3 O15 C31 100.0(4) . . . . ?
O9D Fe3 O15 C31 -178.9(11) . . . . ?
O9 Fe3 O15 Fe2 -53(4) . . . . ?
O2 Fe3 O15 Fe2 111.22(10) . . . . ?
O11 Fe3 O15 Fe2 -156.78(11) . . . . ?
O16 Fe3 O15 Fe2 18.88(9) . . . . ?
O8 Fe3 O15 Fe2 -70.13(11) . . . . ?
O9D Fe3 O15 Fe2 10.9(11) . . . . ?
O9 Fe3 O16 C37D -6.6(7) . . . . ?
O2 Fe3 O16 C37D 89.5(4) . . . . ?
O11 Fe3 O16 C37D -150.2(8) . . . . ?
O8 Fe3 O16 C37D -88.8(4) . . . . ?
O15 Fe3 O16 C37D -179.2(4) . . . . ?
O9D Fe3 O16 C37D -0.8(4) . . . . ?
O9 Fe3 O16 C37 -12.3(7) . . . . ?
O2 Fe3 O16 C37 83.8(4) . . . . ?
O11 Fe3 O16 C37 -155.9(8) . . . . ?
O8 Fe3 O16 C37 -94.5(4) . . . . ?
O15 Fe3 O16 C37 175.1(4) . . . . ?
O9D Fe3 O16 C37 -6.5(4) . . . . ?
O9 Fe3 O16 Fe2 153.8(6) . . . . ?
O2 Fe3 O16 Fe2 -110.16(10) . . . . ?
O11 Fe3 O16 Fe2 10.2(8) . . . . ?
O8 Fe3 O16 Fe2 71.56(11) . . . . ?
O15 Fe3 O16 Fe2 -18.81(9) . . . . ?
O9D Fe3 O16 Fe2 159.6(2) . . . . ?
O1 Fe2 O16 C37D -90.5(5) . . . . ?
O6 Fe2 O16 C37D 155.1(7) . . . . ?
O4 Fe2 O16 C37D 0.0(5) . . . . ?
O15 Fe2 O16 C37D 175.1(5) . . . . ?
O7 Fe2 O16 C37D 85.0(5) . . . . ?
O1 Fe2 O16 C37 -78.6(3) . . . . ?
O6 Fe2 O16 C37 167.0(5) . . . . ?
O4 Fe2 O16 C37 11.8(3) . . . . ?
O15 Fe2 O16 C37 -173.0(3) . . . . ?
O7 Fe2 O16 C37 96.9(3) . . . . ?
O1 Fe2 O16 Fe3 113.33(10) . . . . ?
O6 Fe2 O16 Fe3 -1.0(6) . . . . ?
O4 Fe2 O16 Fe3 -156.21(10) . . . . ?
O15 Fe2 O16 Fe3 18.91(9) . . . . ?
O7 Fe2 O16 Fe3 -71.17(10) . . . . ?
O10D Fe4 O17 C43 -113.7(12) . . . . ?
O2 Fe4 O17 C43 86.3(3) . . . . ?
O12 Fe4 O17 C43 -5.8(3) . . . . ?
O18 Fe4 O17 C43 177.9(3) . . . . ?
O13 Fe4 O17 C43 -92.4(3) . . . . ?
O10 Fe4 O17 C43 173.8(10) . . . . ?
O10D Fe4 O17 C43D -109.3(13) . . . . ?
O2 Fe4 O17 C43D 90.7(6) . . . . ?
O12 Fe4 O17 C43D -1.3(6) . . . . ?
O18 Fe4 O17 C43D -177.7(6) . . . . ?
O13 Fe4 O17 C43D -87.9(6) . . . . ?
O10 Fe4 O17 C43D 178.3(11) . . . . ?
O10D Fe4 O17 Fe1 49.6(12) . . . 3_656 ?
O2 Fe4 O17 Fe1 -110.41(10) . . . 3_656 ?
O12 Fe4 O17 Fe1 157.53(11) . . . 3_656 ?
O18 Fe4 O17 Fe1 -18.78(9) . . . 3_656 ?
O13 Fe4 O17 Fe1 70.96(13) . . . 3_656 ?
O10 Fe4 O17 Fe1 -22.8(10) . . . 3_656 ?
O10D Fe4 O18 C49 -1.3(3) . . . . ?
O2 Fe4 O18 C49 -96.1(3) . . . . ?
O12 Fe4 O18 C49 147.3(7) . . . . ?
O17 Fe4 O18 C49 170.3(3) . . . . ?
O13 Fe4 O18 C49 80.9(3) . . . . ?
O10 Fe4 O18 C49 -11.0(4) . . . . ?
O10D Fe4 O18 C49D 22.8(4) . . . . ?
O2 Fe4 O18 C49D -72.0(4) . . . . ?
O12 Fe4 O18 C49D 171.4(7) . . . . ?
O17 Fe4 O18 C49D -165.6(4) . . . . ?
O13 Fe4 O18 C49D 104.9(4) . . . . ?
O10 Fe4 O18 C49D 13.1(5) . . . . ?
O10D Fe4 O18 Fe1 -152.76(16) . . . 3_656 ?
O2 Fe4 O18 Fe1 112.49(10) . . . 3_656 ?
O12 Fe4 O18 Fe1 -4.1(8) . . . 3_656 ?
O17 Fe4 O18 Fe1 18.90(9) . . . 3_656 ?
O13 Fe4 O18 Fe1 -70.59(13) . . . 3_656 ?
O10 Fe4 O18 Fe1 -162.5(3) . . . 3_656 ?
Fe1 O3 C1 O4 -0.6(5) . . . . ?
Fe1 O3 C1 C2 177.2(2) . . . . ?
Fe2 O4 C1 O3 7.1(5) . . . . ?
Fe2 O4 C1 C2 -170.8(2) . . . . ?
O3 C1 C2 C5 120.3(4) . . . . ?
O4 C1 C2 C5 -61.7(5) . . . . ?
O3 C1 C2 C3 -0.6(5) . . . . ?
O4 C1 C2 C3 177.4(4) . . . . ?
O3 C1 C2 C4 -121.5(4) . . . . ?
O4 C1 C2 C4 56.5(5) . . . . ?
Fe2 O6 C6 O5 -2.5(6) . . . . ?
Fe2 O6 C6 C7 174.5(3) . . . . ?
Fe1 O5 C6 O6 4.8(6) . . . . ?
Fe1 O5 C6 C7 -172.1(3) . . . . ?
O6 C6 C7 C8 175.9(4) . . . . ?
O5 C6 C7 C8 -6.9(6) . . . . ?
O6 C6 C7 C10 54.6(5) . . . . ?
O5 C6 C7 C10 -128.2(4) . . . . ?
O6 C6 C7 C9 -61.7(5) . . . . ?
O5 C6 C7 C9 115.4(4) . . . . ?
Fe2 O7 C11 O8 3.6(5) . . . . ?
Fe2 O7 C11 C12 -176.4(2) . . . . ?
Fe3 O8 C11 O7 -2.6(5) . . . . ?
Fe3 O8 C11 C12 177.4(2) . . . . ?
O7 C11 C12 C13 -0.1(5) . . . . ?
O8 C11 C12 C13 179.9(3) . . . . ?
O7 C11 C12 C14 120.5(3) . . . . ?
O8 C11 C12 C14 -59.5(4) . . . . ?
O7 C11 C12 C15 -121.0(3) . . . . ?
O8 C11 C12 C15 59.0(4) . . . . ?
O2 Fe3 O9 C16 -2.9(15) . . . . ?
O11 Fe3 O9 C16 -94.4(15) . . . . ?
O16 Fe3 O9 C16 90.9(15) . . . . ?
O8 Fe3 O9 C16 178.5(15) . . . . ?
O15 Fe3 O9 C16 161(3) . . . . ?
O9D Fe3 O9 C16 59(4) . . . . ?
O10D Fe4 O10 C16 65.2(13) . . . . ?
O2 Fe4 O10 C16 -52.7(9) . . . . ?
O12 Fe4 O10 C16 37.8(9) . . . . ?
O17 Fe4 O10 C16 -141.8(8) . . . . ?
O18 Fe4 O10 C16 -145.8(9) . . . . ?
O13 Fe4 O10 C16 124.8(9) . . . . ?
Fe4 O10 C16 O9 26.1(9) . . . . ?
Fe4 O10 C16 C17 -153.9(8) . . . . ?
Fe3 O9 C16 O10 9.9(15) . . . . ?
Fe3 O9 C16 C17 -170.1(15) . . . . ?
O10 C16 C17 C19 -43.1(13) . . . . ?
O9 C16 C17 C19 136.9(13) . . . . ?
O10 C16 C17 C18 82.8(11) . . . . ?
O9 C16 C17 C18 -97.2(11) . . . . ?
O10 C16 C17 C20 -166.6(12) . . . . ?
O9 C16 C17 C20 13.4(12) . . . . ?
O9 Fe3 O9D C16D -79(4) . . . . ?
O2 Fe3 O9D C16D 39.6(5) . . . . ?
O11 Fe3 O9D C16D -52.2(5) . . . . ?
O16 Fe3 O9D C16D 132.3(5) . . . . ?
O8 Fe3 O9D C16D -138.7(5) . . . . ?
O15 Fe3 O9D C16D 140.0(8) . . . . ?
O2 Fe4 O10D C16D -1.5(5) . . . . ?
O12 Fe4 O10D C16D 90.0(5) . . . . ?
O17 Fe4 O10D C16D -161.5(8) . . . . ?
O18 Fe4 O10D C16D -94.9(5) . . . . ?
O13 Fe4 O10D C16D 176.9(5) . . . . ?
O10 Fe4 O10D C16D -63.5(12) . . . . ?
Fe3 O9D C16D O10D -11.3(5) . . . . ?
Fe3 O9D C16D C17D 168.7(5) . . . . ?
Fe4 O10D C16D O9D -13.6(5) . . . . ?
Fe4 O10D C16D C17D 166.4(5) . . . . ?
O9D C16D C17D C19D 54.6(6) . . . . ?
O10D C16D C17D C19D -125.4(6) . . . . ?
O9D C16D C17D C20D 176.9(5) . . . . ?
O10D C16D C17D C20D -3.1(5) . . . . ?
O9D C16D C17D C18D -67.5(6) . . . . ?
O10D C16D C17D C18D 112.5(6) . . . . ?
Fe3 O11 C21 O12 3.7(7) . . . . ?
Fe3 O11 C21 C22 -173.9(3) . . . . ?
Fe4 O12 C21 O11 -9.9(7) . . . . ?
Fe4 O12 C21 C22 167.7(3) . . . . ?
O11 C21 C22 C23 55.6(9) . . . . ?
O12 C21 C22 C23 -122.1(9) . . . . ?
O11 C21 C22 C24D -122.3(10) . . . . ?
O12 C21 C22 C24D 60.0(10) . . . . ?
O11 C21 C22 C25 -80.4(9) . . . . ?
O12 C21 C22 C25 101.9(9) . . . . ?
O11 C21 C22 C23D 106.2(8) . . . . ?
O12 C21 C22 C23D -71.5(8) . . . . ?
O11 C21 C22 C24 163.6(8) . . . . ?
O12 C21 C22 C24 -14.1(8) . . . . ?
O11 C21 C22 C25D -2.1(6) . . . . ?
O12 C21 C22 C25D -179.9(5) . . . . ?
Fe4 O13 C26 O14 1.3(8) . . . . ?
Fe4 O13 C26 C27D -165.3(11) . . . . ?
Fe4 O13 C26 C27 177.6(4) . . . . ?
Fe1 O14 C26 O13 -0.5(7) 3_656 . . . ?
Fe1 O14 C26 C27D 166.1(11) 3_656 . . . ?
Fe1 O14 C26 C27 -176.8(4) 3_656 . . . ?
O13 C26 C27 C29 179.5(6) . . . . ?
O14 C26 C27 C29 -3.9(9) . . . . ?
C27D C26 C27 C29 82(4) . . . . ?
O13 C26 C27 C30 56.5(8) . . . . ?
O14 C26 C27 C30 -127.0(6) . . . . ?
C27D C26 C27 C30 -41(4) . . . . ?
O13 C26 C27 C28 -60.4(8) . . . . ?
O14 C26 C27 C28 116.2(6) . . . . ?
C27D C26 C27 C28 -158(5) . . . . ?
O13 C26 C27D C29D -130.0(14) . . . . ?
O14 C26 C27D C29D 62.2(18) . . . . ?
C27 C26 C27D C29D -40(3) . . . . ?
O13 C26 C27D C28D -14(2) . . . . ?
O14 C26 C27D C28D 178.6(17) . . . . ?
C27 C26 C27D C28D 77(5) . . . . ?
O13 C26 C27D C30D 111.6(16) . . . . ?
O14 C26 C27D C30D -56.2(19) . . . . ?
C27 C26 C27D C30D -158(5) . . . . ?
C31D O15 C31 C32 152.7(7) . . . . ?
Fe2 O15 C31 C32 -66.5(4) . . . . ?
Fe3 O15 C31 C32 124.5(3) . . . . ?
C31D O15 C31 C36 -23.2(5) . . . . ?
Fe2 O15 C31 C36 117.5(3) . . . . ?
Fe3 O15 C31 C36 -51.5(5) . . . . ?
C36 C31 C32 C33 0.0 . . . . ?
O15 C31 C32 C33 -175.8(4) . . . . ?
C31 C32 C33 C34 0.0 . . . . ?
C32 C33 C34 C35 0.0 . . . . ?
C33 C34 C35 C36 0.0 . . . . ?
C34 C35 C36 C31 0.0 . . . . ?
C32 C31 C36 C35 0.0 . . . . ?
O15 C31 C36 C35 176.1(4) . . . . ?
C31 O15 C31D C32D -76.6(6) . . . . ?
Fe2 O15 C31D C32D -135.1(3) . . . . ?
Fe3 O15 C31D C32D 84.5(4) . . . . ?
C31 O15 C31D C36D 96.9(6) . . . . ?
Fe2 O15 C31D C36D 38.5(6) . . . . ?
Fe3 O15 C31D C36D -102.0(4) . . . . ?
C36D C31D C32D C33D 0.0 . . . . ?
O15 C31D C32D C33D 173.6(5) . . . . ?
C31D C32D C33D C34D 0.0 . . . . ?
C32D C33D C34D C35D 0.0 . . . . ?
C33D C34D C35D C36D 0.0 . . . . ?
C34D C35D C36D C31D 0.0 . . . . ?
C32D C31D C36D C35D 0.0 . . . . ?
O15 C31D C36D C35D -173.4(5) . . . . ?
C37D O16 C37 C38 33.3(16) . . . . ?
Fe3 O16 C37 C38 53.7(5) . . . . ?
Fe2 O16 C37 C38 -109.8(4) . . . . ?
C37D O16 C37 C42 -144.4(19) . . . . ?
Fe3 O16 C37 C42 -124.0(3) . . . . ?
Fe2 O16 C37 C42 72.5(4) . . . . ?
O16 C37 C38 C39 -177.7(5) . . . . ?
C42 C37 C38 C39 0.0 . . . . ?
C37 C38 C39 C40 0.0 . . . . ?
C38 C39 C40 C41 0.0 . . . . ?
C39 C40 C41 C42 0.0 . . . . ?
C40 C41 C42 C37 0.0 . . . . ?
O16 C37 C42 C41 177.7(5) . . . . ?
C38 C37 C42 C41 0.0 . . . . ?
C37 O16 C37D C38D -93.6(18) . . . . ?
Fe3 O16 C37D C38D 103.4(5) . . . . ?
Fe2 O16 C37D C38D -49.1(8) . . . . ?
C37 O16 C37D C42D 84.9(18) . . . . ?
Fe3 O16 C37D C42D -78.2(5) . . . . ?
Fe2 O16 C37D C42D 129.4(4) . . . . ?
O16 C37D C38D C39D 178.5(8) . . . . ?
C42D C37D C38D C39D 0.0 . . . . ?
C37D C38D C39D C40D 0.0 . . . . ?
C38D C39D C40D C41D 0.0 . . . . ?
C39D C40D C41D C42D 0.0 . . . . ?
C40D C41D C42D C37D 0.0 . . . . ?
O16 C37D C42D C41D -178.5(7) . . . . ?
C38D C37D C42D C41D 0.0 . . . . ?
C43D O17 C43 C44 -53.2(19) . . . . ?
Fe4 O17 C43 C44 114.5(3) . . . . ?
Fe1 O17 C43 C44 -42.3(5) 3_656 . . . ?
C43D O17 C43 C48 127(2) . . . . ?
Fe4 O17 C43 C48 -64.9(5) . . . . ?
Fe1 O17 C43 C48 138.3(3) 3_656 . . . ?
O17 C43 C44 C45 -179.4(5) . . . . ?
C48 C43 C44 C45 0.0 . . . . ?
C43 C44 C45 C46 0.0 . . . . ?
C44 C45 C46 C47 0.0 . . . . ?
C45 C46 C47 C48 0.0 . . . . ?
C46 C47 C48 C43 0.0 . . . . ?
O17 C43 C48 C47 179.4(5) . . . . ?
C44 C43 C48 C47 0.0 . . . . ?
C43 O17 C43D C44D 77.0(19) . . . . ?
Fe4 O17 C43D C44D 61.8(7) . . . . ?
Fe1 O17 C43D C44D -94.0(5) 3_656 . . . ?
C43 O17 C43D C48D -106(2) . . . . ?
Fe4 O17 C43D C48D -121.7(5) . . . . ?
Fe1 O17 C43D C48D 82.5(6) 3_656 . . . ?
C48D C43D C44D C45D 0.0 . . . . ?
O17 C43D C44D C45D 176.5(7) . . . . ?
C43D C44D C45D C46D 0.0 . . . . ?
C44D C45D C46D C47D 0.0 . . . . ?
C45D C46D C47D C48D 0.0 . . . . ?
C46D C47D C48D C43D 0.0 . . . . ?
C44D C43D C48D C47D 0.0 . . . . ?
O17 C43D C48D C47D -176.5(7) . . . . ?
C49D O18 C49 C50 110.9(8) . . . . ?
Fe1 O18 C49 C50 37.7(6) 3_656 . . . ?
Fe4 O18 C49 C50 -101.4(3) . . . . ?
C49D O18 C49 C54 -63.9(7) . . . . ?
Fe1 O18 C49 C54 -137.1(3) 3_656 . . . ?
Fe4 O18 C49 C54 83.8(3) . . . . ?
O18 C49 C50 C51 -174.6(5) . . . . ?
C54 C49 C50 C51 0.0 . . . . ?
C49 C50 C51 C52 0.0 . . . . ?
C50 C51 C52 C53 0.0 . . . . ?
C51 C52 C53 C54 0.0 . . . . ?
C52 C53 C54 C49 0.0 . . . . ?
O18 C49 C54 C53 174.9(5) . . . . ?
C50 C49 C54 C53 0.0 . . . . ?
C49 O18 C49D C50D -13.1(5) . . . . ?
Fe1 O18 C49D C50D 114.5(4) 3_656 . . . ?
Fe4 O18 C49D C50D -60.4(6) . . . . ?
C49 O18 C49D C54D 165.3(9) . . . . ?
Fe1 O18 C49D C54D -67.2(5) 3_656 . . . ?
Fe4 O18 C49D C54D 117.9(4) . . . . ?
C54D C49D C50D C51D 0.0 . . . . ?
O18 C49D C50D C51D 178.4(5) . . . . ?
C49D C50D C51D C52D 0.0 . . . . ?
C50D C51D C52D C53D 0.0 . . . . ?
C51D C52D C53D C54D 0.0 . . . . ?
C52D C53D C54D C49D 0.0 . . . . ?
C50D C49D C54D C53D 0.0 . . . . ?
O18 C49D C54D C53D -178.3(6) . . . . ?
